data_1561476
loop_
_publ_author_name
'Guo, Ji'
'Chang, Qing'
'Liu, Zhiwei'
'Wang, Yangming'
'Liu, Chuanhong'
'Wang, Mou'
'Huang, Danmeng'
'Chen, Guanying'
'Zhao, Hongmei'
'Wang, Wei'
'Fang, Xikui'

_publ_section_title
;
 How to not build a cage: endohedral functionalization of
 polyoxometalate-based metal-organic polyhedra.
;
_journal_issue 21
_journal_name_full 'Chemical science'
_journal_page_first 7361
_journal_page_last 7368
_journal_paper_doi 10.1039/d1sc01243f
_journal_volume 12
_journal_year 2021
_chemical_formula_sum 'C156 H297 N11 O106 P4 S0 V24'
_chemical_formula_weight 5369.47
_space_group_crystal_system monoclinic
_space_group_IT_number 11
_space_group_name_Hall '-P 2yb'
_space_group_name_H-M_alt 'P 1 21/m 1'
_atom_sites_solution_hydrogens geom
_atom_sites_solution_primary direct
_atom_sites_solution_secondary difmap
_audit_creation_method SHELXL-2018/3
_audit_update_record
;
2021-01-07 deposited with the CCDC.	2021-04-03 downloaded from the CCDC.
;
_cell_angle_alpha 90
_cell_angle_beta 105.890(3)
_cell_angle_gamma 90
_cell_formula_units_Z 4
_cell_length_a 27.776(3)
_cell_length_b 32.560(3)
_cell_length_c 36.610(3)
_cell_measurement_reflns_used 9837
_cell_measurement_temperature 173(2)
_cell_measurement_theta_max 22.83
_cell_measurement_theta_min 2.24
_cell_volume 31844(5)
_computing_cell_refinement 'Bruker APEX3'
_computing_data_collection 'Bruker APEX3'
_computing_data_reduction 'Bruker APEX3'
_computing_molecular_graphics 'Bruker SHELXTL'
_computing_publication_material 'Bruker SHELXTL'
_computing_structure_refinement 'SHELXL-2018/3 (Sheldrick, 2018)'
_computing_structure_solution 'SHELXT 2014/5 (Sheldrick, 2014)'
_diffrn_ambient_temperature 173(2)
_diffrn_measured_fraction_theta_full 0.990
_diffrn_measured_fraction_theta_max 0.990
_diffrn_measurement_device_type 'ImuS 3.0'
_diffrn_measurement_method '\f and \w scans'
_diffrn_radiation_type MoK\a
_diffrn_radiation_wavelength 0.71073
_diffrn_reflns_av_R_equivalents 0.1035
_diffrn_reflns_av_unetI/netI 0.0504
_diffrn_reflns_Laue_measured_fraction_full 0.990
_diffrn_reflns_Laue_measured_fraction_max 0.990
_diffrn_reflns_limit_h_max 30
_diffrn_reflns_limit_h_min -30
_diffrn_reflns_limit_k_max 36
_diffrn_reflns_limit_k_min -36
_diffrn_reflns_limit_l_max 40
_diffrn_reflns_limit_l_min -40
_diffrn_reflns_number 496865
_diffrn_reflns_point_group_measured_fraction_full 0.990
_diffrn_reflns_point_group_measured_fraction_max 0.990
_diffrn_reflns_theta_full 23.351
_diffrn_reflns_theta_max 23.351
_diffrn_reflns_theta_min 1.963
_diffrn_source 'ImuS 3.0'
_exptl_absorpt_coefficient_mu 0.755
_exptl_absorpt_correction_T_max 0.8491
_exptl_absorpt_correction_T_min 0.7623
_exptl_absorpt_correction_type multi-scan
_exptl_absorpt_process_details 'Bruker SADABS, 2006/1'
_exptl_crystal_colour greenish
_exptl_crystal_density_diffrn 1.120
_exptl_crystal_density_method 'not measured'
_exptl_crystal_description prism
_exptl_crystal_F_000 11080
_exptl_crystal_size_max 0.180
_exptl_crystal_size_mid 0.180
_exptl_crystal_size_min 0.150
_refine_diff_density_max 0.984
_refine_diff_density_min -0.552
_refine_diff_density_rms 0.078
_refine_ls_extinction_method none
_refine_ls_goodness_of_fit_ref 1.048
_refine_ls_hydrogen_treatment constr
_refine_ls_matrix_type full
_refine_ls_number_parameters 2271
_refine_ls_number_reflns 46725
_refine_ls_number_restraints 409
_refine_ls_restrained_S_all 1.068
_refine_ls_R_factor_all 0.0906
_refine_ls_R_factor_gt 0.0721
_refine_ls_shift/su_max 0.001
_refine_ls_shift/su_mean 0.000
_refine_ls_structure_factor_coef Fsqd
_refine_ls_weighting_details 'w=1/[\s^2^(Fo^2^)+(0.1025P)^2^+67.5712P] where P=(Fo^2^+2Fc^2^)/3'
_refine_ls_weighting_scheme calc
_refine_ls_wR_factor_gt 0.2000
_refine_ls_wR_factor_ref 0.2115
_reflns_Friedel_coverage 0.000
_reflns_number_gt 35545
_reflns_number_total 46725
_reflns_threshold_expression 'I > 2\s(I)'
_cod_data_source_file d1sc01243f3.cif
_cod_data_source_block gj_a_sq
_cod_depositor_comments 'Adding full bibliography for 1561473--1561476.cif.'
_cod_original_sg_symbol_H-M 'P 21/m'
_cod_database_code 1561476
_shelx_shelxl_version_number 2018/3
_shelx_space_group_comment
; 
The symmetry employed for this shelxl refinement is uniquely defined 
by the following loop, which should always be used as a source of 
symmetry information in preference to the above space-group names. 
They are only intended as comments. 
;
_shelx_estimated_absorpt_t_min 0.876
_shelx_estimated_absorpt_t_max 0.895

loop_
_space_group_symop_operation_xyz
'x, y, z'
'-x, y+1/2, -z'
'-x, -y, -z'
'x, -y-1/2, z'

loop_
_atom_site_label
_atom_site_type_symbol
_atom_site_fract_x
_atom_site_fract_y
_atom_site_fract_z
_atom_site_U_iso_or_equiv
_atom_site_adp_type
_atom_site_occupancy
_atom_site_site_symmetry_order
_atom_site_calc_flag
_atom_site_refinement_flags_posn
_atom_site_refinement_flags_adp
_atom_site_refinement_flags_occupancy
_atom_site_disorder_assembly
_atom_site_disorder_group
C1 C 0.8692(6) 0.750000 0.1781(4) 0.132(6) Uani 1 2 d S T P . .
H1A H 0.832483 0.750000 0.170618 0.198 Uiso 1 2 calc R U P . .
H1B H 0.881509 0.774575 0.193184 0.198 Uiso 0.5 1 calc R U P . .
H1C H 0.881509 0.725425 0.193184 0.198 Uiso 0.5 1 calc R U P . .
C2 C 0.9728(5) 0.750000 0.0813(4) 0.127(5) Uani 1 2 d S T P . .
H2A H 1.002729 0.750000 0.102997 0.190 Uiso 1 2 calc R U P . .
H2B H 0.972776 0.774575 0.065865 0.190 Uiso 0.5 1 calc R U P . .
H2C H 0.972776 0.725425 0.065865 0.190 Uiso 0.5 1 calc R U P . .
C3 C 0.9476(4) 0.8605(4) 0.0758(4) 0.179(6) Uani 1 1 d . . . . .
H3A H 0.977546 0.850430 0.094655 0.268 Uiso 1 1 calc R U . . .
H3B H 0.942359 0.889508 0.080734 0.268 Uiso 1 1 calc R U . . .
H3C H 0.952185 0.857607 0.050302 0.268 Uiso 1 1 calc R U . . .
C4 C 0.8833(6) 0.8050(5) -0.0065(4) 0.217(7) Uani 1 1 d . U . . .
H4A H 0.909099 0.825415 0.004655 0.325 Uiso 1 1 calc R U . . .
H4B H 0.876613 0.805334 -0.034186 0.325 Uiso 1 1 calc R U . . .
H4C H 0.894910 0.777692 0.003204 0.325 Uiso 1 1 calc R U . . .
C5 C 0.7962(6) 0.750000 -0.0840(3) 0.130(5) Uani 1 2 d S T P . .
H5A H 0.832647 0.750000 -0.079502 0.194 Uiso 1 2 calc R U P . .
H5B H 0.782062 0.774575 -0.098415 0.194 Uiso 0.5 1 calc R U P . .
H5C H 0.782062 0.725425 -0.098415 0.194 Uiso 0.5 1 calc R U P . .
C6 C 0.7237(4) 0.8606(4) 0.0224(3) 0.145(4) Uani 1 1 d . U . . .
H6A H 0.723308 0.886875 0.009285 0.218 Uiso 1 1 calc R U . . .
H6B H 0.725667 0.865667 0.049172 0.218 Uiso 1 1 calc R U . . .
H6C H 0.692971 0.845349 0.010519 0.218 Uiso 1 1 calc R U . . .
C7 C 0.1818(4) 0.750000 -0.0240(3) 0.100(4) Uani 1 2 d S T P . .
H7A H 0.180535 0.750000 -0.050983 0.149 Uiso 1 2 calc R U P . .
H7B H 0.164925 0.774575 -0.018123 0.149 Uiso 0.5 1 calc R U P . .
H7C H 0.164924 0.725425 -0.018123 0.149 Uiso 0.5 1 calc R U P . .
C8 C 0.2107(4) 0.6337(4) -0.0203(4) 0.162(5) Uani 1 1 d . . . . .
H8A H 0.210406 0.618211 0.002556 0.243 Uiso 1 1 calc R U . . .
H8B H 0.213743 0.614641 -0.040280 0.243 Uiso 1 1 calc R U . . .
H8C H 0.179558 0.649364 -0.029080 0.243 Uiso 1 1 calc R U . . .
C9 C 0.2516(4) 0.6993(3) -0.0904(3) 0.135(4) Uani 1 1 d . . . . .
H9A H 0.227139 0.677134 -0.092343 0.202 Uiso 1 1 calc R U . . .
H9B H 0.251250 0.708563 -0.115970 0.202 Uiso 1 1 calc R U . . .
H9C H 0.243014 0.722248 -0.076128 0.202 Uiso 1 1 calc R U . . .
C10 C 0.3198(5) 0.750000 -0.1503(3) 0.099(4) Uani 1 2 d S T P . .
H10A H 0.283303 0.750000 -0.155054 0.148 Uiso 1 2 calc R U P . .
H10B H 0.330085 0.725425 -0.161699 0.148 Uiso 0.5 1 calc R U P . .
H10C H 0.330085 0.774575 -0.161699 0.148 Uiso 0.5 1 calc R U P . .
C11 C 0.3165(6) 0.750000 0.1019(3) 0.129(6) Uani 1 2 d S T P . .
H11A H 0.291981 0.750000 0.116699 0.193 Uiso 1 2 calc R U P . .
H11B H 0.337549 0.774575 0.108067 0.193 Uiso 0.5 1 calc R U P . .
H11C H 0.337549 0.725425 0.108067 0.193 Uiso 0.5 1 calc R U P . .
C12 C 0.4257(4) 0.6408(4) -0.0192(3) 0.148(4) Uani 1 1 d . . . . .
H12A H 0.452848 0.652513 -0.028151 0.222 Uiso 1 1 calc R U . . .
H12B H 0.420417 0.612068 -0.027343 0.222 Uiso 1 1 calc R U . . .
H12C H 0.434578 0.642081 0.008638 0.222 Uiso 1 1 calc R U . . .
C13 C 0.4710(3) 0.4528(2) 0.2537(3) 0.101(3) Uani 1 1 d . . . . .
H13A H 0.487238 0.426600 0.251550 0.152 Uiso 1 1 calc R U . . .
H13B H 0.440900 0.455817 0.232317 0.152 Uiso 1 1 calc R U . . .
H13C H 0.461535 0.453547 0.277591 0.152 Uiso 1 1 calc R U . . .
C14 C 0.5727(3) 0.49230(19) 0.3354(2) 0.0737(19) Uani 1 1 d . . . . .
H14A H 0.580830 0.487984 0.362900 0.111 Uiso 1 1 calc R U . . .
H14B H 0.603750 0.495327 0.327805 0.111 Uiso 1 1 calc R U . . .
H14C H 0.553864 0.468657 0.322253 0.111 Uiso 1 1 calc R U . . .
C15 C 0.6313(3) 0.5507(3) 0.4187(2) 0.109(3) Uani 1 1 d . . . . .
H15A H 0.624432 0.521095 0.416806 0.163 Uiso 1 1 calc R U . . .
H15B H 0.606612 0.564398 0.429185 0.163 Uiso 1 1 calc R U . . .
H15C H 0.664953 0.555453 0.435364 0.163 Uiso 1 1 calc R U . . .
C16 C 0.7080(3) 0.4901(2) 0.37263(19) 0.079(2) Uani 1 1 d . . . . .
H16A H 0.743961 0.487148 0.384869 0.118 Uiso 1 1 calc R U . . .
H16B H 0.695575 0.465324 0.357862 0.118 Uiso 1 1 calc R U . . .
H16C H 0.690239 0.493927 0.392088 0.118 Uiso 1 1 calc R U . . .
C17 C 0.7474(3) 0.44343(19) 0.2942(2) 0.078(2) Uani 1 1 d . . . . .
H17A H 0.759214 0.434350 0.272659 0.117 Uiso 1 1 calc R U . . .
H17B H 0.727449 0.421589 0.301341 0.117 Uiso 1 1 calc R U . . .
H17C H 0.776271 0.449647 0.315835 0.117 Uiso 1 1 calc R U . . .
C18 C 0.6117(3) 0.4276(2) 0.2758(2) 0.082(2) Uani 1 1 d . . . . .
H18A H 0.577918 0.416501 0.272145 0.122 Uiso 1 1 calc R U . . .
H18B H 0.626614 0.433391 0.302817 0.122 Uiso 1 1 calc R U . . .
H18C H 0.632369 0.407566 0.267057 0.122 Uiso 1 1 calc R U . . .
C19 C 0.4876(3) 0.6323(2) 0.2859(3) 0.110(3) Uani 1 1 d . . . . .
H19A H 0.467563 0.637448 0.303622 0.165 Uiso 1 1 calc R U . . .
H19B H 0.465420 0.629244 0.260105 0.165 Uiso 1 1 calc R U . . .
H19C H 0.510456 0.655375 0.286512 0.165 Uiso 1 1 calc R U . . .
C20 C 0.7466(3) 0.6277(2) 0.3170(2) 0.088(2) Uani 1 1 d . . . . .
H20A H 0.766163 0.622278 0.298983 0.131 Uiso 1 1 calc R U . . .
H20B H 0.768088 0.640289 0.340030 0.131 Uiso 1 1 calc R U . . .
H20C H 0.718914 0.646329 0.305434 0.131 Uiso 1 1 calc R U . . .
C21 C 0.5986(3) 0.5180(3) 0.1602(2) 0.114(3) Uani 1 1 d . U . . .
H21A H 0.619879 0.500096 0.149688 0.170 Uiso 1 1 calc R U . . .
H21B H 0.608772 0.546628 0.158890 0.170 Uiso 1 1 calc R U . . .
H21C H 0.563608 0.514641 0.145581 0.170 Uiso 1 1 calc R U . . .
P1 P 0.80354(9) 0.750000 0.06305(7) 0.0657(6) Uani 1 2 d DS TU P . .
C22 C 0.7557(2) 0.750000 0.08677(12) 0.102(4) Uani 1 2 d DS TU P . .
C23 C 0.7366(3) 0.7160(4) 0.09624(16) 0.188(5) Uani 1 1 d D U . . .
H23 H 0.748666 0.690504 0.089722 0.226 Uiso 1 1 calc R U . . .
C24 C 0.6983(4) 0.7153(5) 0.1160(3) 0.223(6) Uani 1 1 d D U . . .
H24 H 0.686754 0.689885 0.123116 0.267 Uiso 1 1 calc R U . . .
C25 C 0.6793(7) 0.750000 0.1242(4) 0.212(8) Uani 1 2 d DS TU P . .
H25 H 0.652541 0.749999 0.135681 0.255 Uiso 1 2 calc R U P . .
C26 C 0.6760(4) 0.750000 -0.0316(3) 0.082(3) Uani 1 2 d S T P . .
C27 C 0.6201(4) 0.750000 -0.0381(3) 0.074(3) Uani 1 2 d S T P . .
C28 C 0.5937(3) 0.7870(3) -0.0418(2) 0.093(2) Uani 1 1 d . . . . .
H28 H 0.611343 0.812345 -0.038833 0.111 Uiso 1 1 calc R U . . .
C29 C 0.5432(3) 0.7869(3) -0.0496(2) 0.086(2) Uani 1 1 d . . . . .
H29 H 0.525795 0.812332 -0.052148 0.104 Uiso 1 1 calc R U . . .
C30 C 0.5159(4) 0.750000 -0.0539(3) 0.079(3) Uani 1 2 d S T P . .
C31 C 0.4598(4) 0.750000 -0.0640(3) 0.073(3) Uani 1 2 d S T P . .
C32 C 0.8310(3) 0.8609(2) 0.1278(2) 0.0753(19) Uani 1 1 d . . . . .
C33 C 0.8066(3) 0.8832(2) 0.15386(19) 0.0683(18) Uani 1 1 d . . . . .
C34 C 0.7671(3) 0.9098(3) 0.1388(2) 0.087(2) Uani 1 1 d . . . . .
H34 H 0.754411 0.912673 0.112081 0.105 Uiso 1 1 calc R U . . .
C35 C 0.7460(3) 0.9326(3) 0.1630(2) 0.084(2) Uani 1 1 d . . . . .
H35 H 0.720386 0.952022 0.152880 0.101 Uiso 1 1 calc R U . . .
C36 C 0.7630(2) 0.9264(2) 0.20230(18) 0.0626(17) Uani 1 1 d . . . . .
C37 C 0.8002(3) 0.8969(2) 0.2157(2) 0.078(2) Uani 1 1 d . . . . .
H37 H 0.810969 0.891226 0.242179 0.093 Uiso 1 1 calc R U . . .
C38 C 0.8211(3) 0.8764(2) 0.1920(2) 0.0724(19) Uani 1 1 d . . . . .
H38 H 0.846518 0.856761 0.202070 0.087 Uiso 1 1 calc R U . . .
C39 C 0.7415(2) 0.95095(19) 0.2280(2) 0.0610(16) Uani 1 1 d . . . . .
P2 P 0.35464(9) 0.750000 0.00031(6) 0.0623(6) Uani 1 2 d DS T P . .
C40 C 0.41187(17) 0.750000 0.03629(11) 0.083(3) Uani 1 2 d DS TU P . .
C41 C 0.4357(2) 0.7166(4) 0.05127(15) 0.203(5) Uani 1 1 d D U . . .
H41 H 0.421044 0.691033 0.041780 0.244 Uiso 1 1 calc R U . . .
C42 C 0.4827(4) 0.7154(5) 0.0812(3) 0.218(6) Uani 1 1 d D U . . .
H42 H 0.497199 0.690002 0.091314 0.262 Uiso 1 1 calc R U . . .
C43 C 0.5042(7) 0.750000 0.0937(4) 0.180(7) Uani 1 2 d DS TU P . .
H43 H 0.535863 0.749999 0.112150 0.216 Uiso 1 2 calc R U P . .
P3 P 0.61537(6) 0.56680(4) 0.27178(4) 0.0468(3) Uani 1 1 d D U . . .
C44 C 0.6146(2) 0.61196(14) 0.24378(16) 0.0643(16) Uani 1 1 d DG U . . .
C45 C 0.5986(3) 0.64895(18) 0.25533(18) 0.142(4) Uani 1 1 d DG U . . .
H45 H 0.585791 0.649735 0.276888 0.170 Uiso 1 1 calc R U . . .
C46 C 0.6012(3) 0.68480(14) 0.2353(3) 0.170(4) Uani 1 1 d DG U . . .
H46 H 0.590203 0.710080 0.243241 0.204 Uiso 1 1 calc R U . . .
C47 C 0.6199(4) 0.6836(2) 0.2038(2) 0.173(4) Uani 1 1 d DG U . . .
H47 H 0.621650 0.708149 0.190142 0.208 Uiso 1 1 calc R U . . .
C48 C 0.6359(3) 0.6467(3) 0.1922(2) 0.186(5) Uani 1 1 d DG U . . .
H48 H 0.648685 0.645871 0.170690 0.223 Uiso 1 1 calc R U . . .
C49 C 0.6333(3) 0.6108(2) 0.21223(19) 0.156(4) Uani 1 1 d DG U . . .
H49 H 0.644274 0.585526 0.204336 0.188 Uiso 1 1 calc R U . . .
C50 C 0.4723(2) 0.5566(2) 0.19043(19) 0.0619(16) Uani 1 1 d . . . . .
C51 C 0.4424(2) 0.5798(2) 0.15650(19) 0.0635(17) Uani 1 1 d . . . . .
C52 C 0.4094(3) 0.6102(2) 0.1615(2) 0.085(2) Uani 1 1 d . . . . .
H52 H 0.407853 0.617185 0.186361 0.103 Uiso 1 1 calc R U . . .
C53 C 0.3790(3) 0.6303(2) 0.1304(2) 0.083(2) Uani 1 1 d . . . . .
H53 H 0.356832 0.651294 0.133792 0.100 Uiso 1 1 calc R U . . .
C54 C 0.3810(3) 0.6193(2) 0.09368(18) 0.0698(18) Uani 1 1 d . . . . .
C55 C 0.4143(3) 0.5908(3) 0.0897(2) 0.089(2) Uani 1 1 d . . . . .
H55 H 0.416810 0.584527 0.064975 0.107 Uiso 1 1 calc R U . . .
C56 C 0.4448(3) 0.5705(2) 0.1204(2) 0.087(2) Uani 1 1 d . . . . .
H56 H 0.467487 0.550151 0.116623 0.105 Uiso 1 1 calc R U . . .
C57 C 0.6278(3) 0.66076(19) 0.35510(19) 0.0612(16) Uani 1 1 d . . . . .
C58 C 0.6284(3) 0.70712(18) 0.3536(2) 0.0652(17) Uani 1 1 d . . . . .
C59 C 0.5834(3) 0.7287(2) 0.3468(2) 0.086(2) Uani 1 1 d . . . . .
H59 H 0.552624 0.714208 0.342232 0.103 Uiso 1 1 calc R U . . .
C60 C 0.6727(3) 0.72853(19) 0.3585(2) 0.080(2) Uani 1 1 d . . . . .
H60 H 0.703269 0.714002 0.361812 0.096 Uiso 1 1 calc R U . . .
C61 C 0.1566(5) 0.750000 0.8291(3) 0.102(4) Uani 1 2 d S T P . .
H61A H 0.124688 0.750000 0.835765 0.153 Uiso 1 2 calc R U P . .
H61B H 0.175751 0.774575 0.839683 0.153 Uiso 0.5 1 calc R U P . .
H61C H 0.175751 0.725425 0.839683 0.153 Uiso 0.5 1 calc R U P . .
C62 C 0.0481(4) 0.6890(4) 0.7681(3) 0.154(4) Uani 1 1 d . U . . .
H62A H 0.016292 0.676108 0.754832 0.231 Uiso 1 1 calc R U . . .
H62B H 0.042418 0.717949 0.773011 0.231 Uiso 1 1 calc R U . . .
H62C H 0.062451 0.674847 0.792261 0.231 Uiso 1 1 calc R U . . .
C63 C -0.0365(3) 0.6263(3) 0.6788(3) 0.116(3) Uani 1 1 d . . . . .
H63A H -0.068500 0.632518 0.660307 0.175 Uiso 1 1 calc R U . . .
H63B H -0.042056 0.620763 0.703605 0.175 Uiso 1 1 calc R U . . .
H63C H -0.021530 0.602013 0.670340 0.175 Uiso 1 1 calc R U . . .
C64 C -0.0610(5) 0.750000 0.6942(4) 0.112(4) Uani 1 2 d S T P . .
H64A H -0.041410 0.750000 0.720908 0.168 Uiso 1 2 calc R U P . .
H64B H -0.082109 0.725425 0.688977 0.168 Uiso 0.5 1 calc R U P . .
H64C H -0.082109 0.774575 0.688977 0.168 Uiso 0.5 1 calc R U P . .
C65 C 0.1805(3) 0.6424(3) 0.7033(3) 0.108(3) Uani 1 1 d . . . . .
H65A H 0.173429 0.643661 0.675595 0.163 Uiso 1 1 calc R U . . .
H65B H 0.180588 0.613695 0.711335 0.163 Uiso 1 1 calc R U . . .
H65C H 0.213374 0.654676 0.714961 0.163 Uiso 1 1 calc R U . . .
C66 C -0.0200(5) 0.750000 0.5685(3) 0.089(3) Uani 1 2 d S T P . .
H66A H 0.011267 0.750000 0.561044 0.133 Uiso 1 2 calc R U P . .
H66B H -0.039476 0.774575 0.558384 0.133 Uiso 0.5 1 calc R U P . .
H66C H -0.039476 0.725425 0.558384 0.133 Uiso 0.5 1 calc R U P . .
C67 C 0.5737(6) 0.750000 0.7726(3) 0.127(5) Uani 1 2 d S T P . .
H67A H 0.547438 0.750000 0.785883 0.190 Uiso 1 2 calc R U P . .
H67B H 0.594526 0.774575 0.779776 0.190 Uiso 0.5 1 calc R U P . .
H67C H 0.594526 0.725425 0.779776 0.190 Uiso 0.5 1 calc R U P . .
C68 C 0.6232(5) 0.6920(5) 0.6956(4) 0.204(6) Uani 1 1 d . U . . .
H68A H 0.633271 0.718520 0.687308 0.307 Uiso 1 1 calc R U . . .
H68B H 0.640693 0.669822 0.686459 0.307 Uiso 1 1 calc R U . . .
H68C H 0.631988 0.691325 0.723442 0.307 Uiso 1 1 calc R U . . .
C69 C 0.4463(3) 0.6370(2) 0.6629(3) 0.094(3) Uani 1 1 d . . . . .
H69A H 0.432941 0.625430 0.637468 0.142 Uiso 1 1 calc R U . . .
H69B H 0.419946 0.652469 0.670020 0.142 Uiso 1 1 calc R U . . .
H69C H 0.458044 0.614718 0.681212 0.142 Uiso 1 1 calc R U . . .
C70 C 0.6304(3) 0.6372(2) 0.6080(3) 0.104(3) Uani 1 1 d . . . . .
H70A H 0.620577 0.617652 0.586891 0.156 Uiso 1 1 calc R U . . .
H70B H 0.640751 0.622068 0.632054 0.156 Uiso 1 1 calc R U . . .
H70C H 0.658353 0.653992 0.605055 0.156 Uiso 1 1 calc R U . . .
C71 C 0.6524(4) 0.750000 0.6051(4) 0.112(4) Uani 1 2 d S T P . .
H71A H 0.667058 0.750000 0.583587 0.168 Uiso 1 2 calc R U P . .
H71B H 0.663400 0.725425 0.620590 0.168 Uiso 0.5 1 calc R U P . .
H71C H 0.663400 0.774575 0.620590 0.168 Uiso 0.5 1 calc R U P . .
C72 C 0.4802(4) 0.750000 0.5070(3) 0.083(3) Uani 1 2 d S T P . .
H72A H 0.449573 0.750000 0.515337 0.125 Uiso 1 2 calc R U P . .
H72B H 0.480962 0.725425 0.491716 0.125 Uiso 0.5 1 calc R U P . .
H72C H 0.480963 0.774575 0.491716 0.125 Uiso 0.5 1 calc R U P . .
C73 C 0.2827(3) 0.4415(2) 0.3841(3) 0.093(3) Uani 1 1 d . . . . .
H73A H 0.291692 0.446478 0.360373 0.139 Uiso 1 1 calc R U . . .
H73B H 0.259185 0.418442 0.380574 0.139 Uiso 1 1 calc R U . . .
H73C H 0.312920 0.434906 0.404343 0.139 Uiso 1 1 calc R U . . .
C74 C 0.1867(3) 0.4898(2) 0.3063(2) 0.082(2) Uani 1 1 d . . . . .
H74A H 0.152872 0.492428 0.289202 0.123 Uiso 1 1 calc R U . . .
H74B H 0.189029 0.464605 0.321256 0.123 Uiso 1 1 calc R U . . .
H74C H 0.211019 0.488743 0.291291 0.123 Uiso 1 1 calc R U . . .
C75 C 0.0781(4) 0.5568(3) 0.2579(2) 0.114(3) Uani 1 1 d . . . . .
H75A H 0.053291 0.535224 0.257470 0.170 Uiso 1 1 calc R U . . .
H75B H 0.102971 0.546634 0.245570 0.170 Uiso 1 1 calc R U . . .
H75C H 0.061304 0.580970 0.244254 0.170 Uiso 1 1 calc R U . . .
C76 C 0.0793(2) 0.49168(17) 0.34251(18) 0.0598(16) Uani 1 1 d . . . . .
H76A H 0.115695 0.493163 0.352979 0.090 Uiso 1 1 calc R U . . .
H76B H 0.071009 0.489020 0.314817 0.090 Uiso 1 1 calc R U . . .
H76C H 0.066402 0.467802 0.353146 0.090 Uiso 1 1 calc R U . . .
C77 C 0.1592(3) 0.42311(19) 0.4034(2) 0.079(2) Uani 1 1 d . . . . .
H77A H 0.175478 0.401294 0.420858 0.118 Uiso 1 1 calc R U . . .
H77B H 0.171255 0.422279 0.380572 0.118 Uiso 1 1 calc R U . . .
H77C H 0.122893 0.419027 0.396160 0.118 Uiso 1 1 calc R U . . .
C78 C 0.2316(2) 0.5084(2) 0.52006(18) 0.0721(19) Uani 1 1 d . . . . .
H78A H 0.210684 0.525860 0.531310 0.108 Uiso 1 1 calc R U . . .
H78B H 0.264459 0.521210 0.523666 0.108 Uiso 1 1 calc R U . . .
H78C H 0.235665 0.481423 0.532422 0.108 Uiso 1 1 calc R U . . .
C79 C 0.0269(3) 0.6311(2) 0.3918(2) 0.082(2) Uani 1 1 d . . . . .
H79A H 0.045969 0.655677 0.388851 0.122 Uiso 1 1 calc R U . . .
H79B H 0.025658 0.628960 0.418197 0.122 Uiso 1 1 calc R U . . .
H79C H -0.007198 0.633248 0.375019 0.122 Uiso 1 1 calc R U . . .
C80 C 0.2658(3) 0.6265(2) 0.3686(2) 0.089(2) Uani 1 1 d . . . . .
H80A H 0.260888 0.632503 0.393565 0.134 Uiso 1 1 calc R U . . .
H80B H 0.251974 0.648925 0.351029 0.134 Uiso 1 1 calc R U . . .
H80C H 0.301644 0.623669 0.370972 0.134 Uiso 1 1 calc R U . . .
C81 C 0.0327(3) 0.4540(2) 0.4272(2) 0.085(2) Uani 1 1 d . . . . .
H81A H 0.017890 0.461774 0.447599 0.128 Uiso 1 1 calc R U . . .
H81B H 0.049332 0.427264 0.433096 0.128 Uiso 1 1 calc R U . . .
H81C H 0.006399 0.452115 0.403180 0.128 Uiso 1 1 calc R U . . .
P4 P 0.09384(7) 0.750000 0.67786(5) 0.0371(4) Uani 1 2 d DS T P . .
C82 C 0.1313(3) 0.7504(9) 0.6446(3) 0.055(3) Uani 0.5 1 d D U P A -1
C83 C 0.1793(4) 0.7620(5) 0.6548(3) 0.082(5) Uani 0.5 1 d D U P A -1
H83 H 0.193283 0.773153 0.679381 0.099 Uiso 0.5 1 d R U P A -1
C84 C 0.2094(5) 0.7579(9) 0.6299(4) 0.123(6) Uani 0.5 1 d D U P A -1
H84 H 0.243042 0.767481 0.637207 0.148 Uiso 0.5 1 d R U P A -1
C85 C 0.1901(6) 0.7400(8) 0.5947(4) 0.122(6) Uani 0.5 1 d D U P A -1
H85 H 0.209280 0.738835 0.576853 0.147 Uiso 0.5 1 d R U P A -1
C86 C 0.1426(6) 0.7240(6) 0.5860(5) 0.117(5) Uani 0.5 1 d D U P A -1
H86 H 0.130225 0.709223 0.562959 0.140 Uiso 0.5 1 d R U P A -1
C87 C 0.1129(5) 0.7287(4) 0.6098(3) 0.074(4) Uani 0.5 1 d D U P A -1
H87 H 0.080033 0.717603 0.603184 0.088 Uiso 0.5 1 d R U P A -1
P5 P 0.49489(7) 0.750000 0.62078(6) 0.0424(5) Uani 1 2 d DS T P . .
C88 C 0.4298(2) 0.750000 0.59686(9) 0.059(2) Uani 1 2 d DS TU P . .
C89 C 0.4030(3) 0.7161(3) 0.58703(12) 0.148(4) Uani 1 1 d D U . . .
H89 H 0.419458 0.690482 0.593484 0.177 Uiso 1 1 calc R U . . .
C90 C 0.3509(3) 0.7158(4) 0.5673(3) 0.189(5) Uani 1 1 d D U . . .
H90 H 0.334522 0.690204 0.560023 0.227 Uiso 1 1 calc R U . . .
C91 C 0.3250(4) 0.750000 0.5589(3) 0.144(6) Uani 1 2 d DS TU P . .
H91 H 0.289875 0.750000 0.547558 0.172 Uiso 1 2 calc R U P . .
P6 P 0.16722(5) 0.56493(4) 0.40712(4) 0.0359(3) Uani 1 1 d . . . . .
C92 C 0.18590(16) 0.61052(10) 0.43577(12) 0.0488(13) Uani 1 1 d G U . . .
C93 C 0.22493(19) 0.60853(13) 0.46893(14) 0.108(3) Uani 1 1 d G U . . .
H93 H 0.241450 0.583162 0.476729 0.130 Uiso 1 1 calc R U . . .
C94 C 0.2398(2) 0.64365(18) 0.49067(14) 0.152(4) Uani 1 1 d G U . . .
H94 H 0.266453 0.642295 0.513333 0.182 Uiso 1 1 calc R U . . .
C95 C 0.2156(3) 0.68077(14) 0.47926(17) 0.128(3) Uani 1 1 d G U . . .
H95 H 0.225756 0.704775 0.494124 0.154 Uiso 1 1 calc R U . . .
C96 C 0.1766(2) 0.68276(11) 0.44611(18) 0.126(3) Uani 1 1 d G U . . .
H96 H 0.160055 0.708122 0.438309 0.151 Uiso 1 1 calc R U . . .
C97 C 0.16172(18) 0.64763(12) 0.42436(13) 0.096(2) Uani 1 1 d G U . . .
H97 H 0.135051 0.648989 0.401704 0.115 Uiso 1 1 calc R U . . .
C98 C 0.3229(2) 0.54598(18) 0.45191(19) 0.0531(15) Uani 1 1 d . . . . .
C99 C 0.3622(2) 0.57151(16) 0.47977(18) 0.0513(14) Uani 1 1 d . . . . .
C100 C 0.3864(2) 0.60194(19) 0.46624(19) 0.0632(17) Uani 1 1 d . . . . .
H100 H 0.377674 0.607952 0.439844 0.076 Uiso 1 1 calc R U . . .
C101 C 0.4239(3) 0.6241(2) 0.4915(2) 0.0728(19) Uani 1 1 d . . . . .
H101 H 0.440970 0.645144 0.482156 0.087 Uiso 1 1 calc R U . . .
C102 C 0.4369(2) 0.61592(18) 0.53021(18) 0.0553(15) Uani 1 1 d . . . . .
C103 C 0.4105(2) 0.58550(19) 0.5430(2) 0.0675(18) Uani 1 1 d . . . . .
H103 H 0.418569 0.579457 0.569385 0.081 Uiso 1 1 calc R U . . .
C104 C 0.3732(2) 0.5641(2) 0.51823(19) 0.0644(17) Uani 1 1 d . . . . .
H104 H 0.354807 0.543955 0.527561 0.077 Uiso 1 1 calc R U . . .
C105 C 0.0840(2) 0.55438(17) 0.48712(16) 0.0474(13) Uani 1 1 d . . . . .
C106 C 0.0779(2) 0.57934(16) 0.52073(16) 0.0459(13) Uani 1 1 d . . . . .
C107 C 0.1061(2) 0.56975(18) 0.55752(17) 0.0565(15) Uani 1 1 d . . . . .
H107 H 0.131313 0.549231 0.561542 0.068 Uiso 1 1 calc R U . . .
C108 C 0.0970(2) 0.59050(17) 0.58857(16) 0.0532(14) Uani 1 1 d . . . . .
H108 H 0.115906 0.583794 0.613656 0.064 Uiso 1 1 calc R U . . .
C109 C 0.0608(2) 0.62056(16) 0.58278(16) 0.0492(14) Uani 1 1 d . . . . .
C110 C 0.0345(2) 0.63059(18) 0.54574(18) 0.0598(16) Uani 1 1 d . . . . .
H110 H 0.009982 0.651708 0.541613 0.072 Uiso 1 1 calc R U . . .
C111 C 0.0430(2) 0.61070(17) 0.51497(17) 0.0554(15) Uani 1 1 d . . . . .
H111 H 0.025114 0.618445 0.489916 0.066 Uiso 1 1 calc R U . . .
C112 C 0.0473(2) 0.64005(17) 0.61558(17) 0.0517(15) Uani 1 1 d . . . . .
C113 C 0.4328(3) 0.750000 0.7162(2) 0.059(2) Uani 1 2 d S T P . .
C114 C 0.3822(3) 0.750000 0.7250(2) 0.059(2) Uani 1 2 d S T P . .
C115 C 0.3585(2) 0.7860(2) 0.72889(19) 0.0667(17) Uani 1 1 d . . . . .
H115 H 0.373658 0.811417 0.725556 0.080 Uiso 1 1 calc R U . . .
C116 C 0.3139(2) 0.7862(2) 0.7374(2) 0.0715(18) Uani 1 1 d . . . . .
H116 H 0.298215 0.811520 0.740030 0.086 Uiso 1 1 calc R U . . .
C117 C 0.2913(3) 0.750000 0.7423(2) 0.057(2) Uani 1 2 d S T P . .
C118 C 0.2410(3) 0.750000 0.7521(2) 0.055(2) Uani 1 2 d S T P . .
C119 C 0.1218(2) 0.66096(17) 0.32533(15) 0.0485(14) Uani 1 1 d . . . . .
C120 C 0.1235(2) 0.70683(15) 0.32668(15) 0.0467(13) Uani 1 1 d . . . . .
C121 C 0.0840(2) 0.72855(17) 0.33327(19) 0.0633(17) Uani 1 1 d . . . . .
H121 H 0.056506 0.714143 0.337858 0.076 Uiso 1 1 calc R U . . .
C122 C 0.1646(2) 0.72857(17) 0.32070(19) 0.0619(16) Uani 1 1 d . . . . .
H122 H 0.192379 0.714004 0.316665 0.074 Uiso 1 1 calc R U . . .
C123 C 0.4791(2) 0.63831(16) 0.5571(2) 0.0564(16) Uani 1 1 d . . . . .
C124 C 0.3463(3) 0.6393(2) 0.0591(2) 0.0738(19) Uani 1 1 d . . . . .
O1 O 0.83456(17) 0.78850(15) 0.07625(12) 0.0701(12) Uani 1 1 d . . . . .
O2 O 0.7809(2) 0.750000 0.02029(17) 0.0716(17) Uani 1 2 d S T P . .
O3 O 0.8860(3) 0.750000 0.14615(19) 0.084(2) Uani 1 2 d S T P . .
O4 O 0.9297(2) 0.750000 0.09460(18) 0.0749(18) Uani 1 2 d S T P . .
O5 O 0.9601(2) 0.8105(2) 0.14832(17) 0.1039(18) Uani 1 1 d . . . . .
O6 O 0.90596(18) 0.83761(16) 0.07821(15) 0.0850(14) Uani 1 1 d . . . . .
O7 O 0.86493(19) 0.83565(17) 0.14296(14) 0.0823(14) Uani 1 1 d . . . . .
O8 O 0.8163(2) 0.86959(16) 0.09233(14) 0.0834(14) Uani 1 1 d . . . . .
O9 O 0.8456(2) 0.89263(18) 0.03051(16) 0.1054(18) Uani 1 1 d . . . . .
O10 O 0.8410(2) 0.81422(18) 0.00297(14) 0.0879(15) Uani 1 1 d . . . . .
O11 O 0.76590(19) 0.83724(16) 0.01989(13) 0.0797(13) Uani 1 1 d . . . . .
O12 O 0.7596(2) 0.8314(2) -0.05782(15) 0.1072(19) Uani 1 1 d . . . . .
O13 O 0.7844(3) 0.750000 -0.04860(18) 0.092(2) Uani 1 2 d S T P . .
O14 O 0.6968(2) 0.78475(18) -0.03063(14) 0.0900(15) Uani 1 1 d . . . . .
O15 O 0.3667(2) 0.750000 -0.03774(15) 0.0676(17) Uani 1 2 d S T P . .
O16 O 0.32655(16) 0.71124(13) 0.00578(11) 0.0665(12) Uani 1 1 d . . . . .
O17 O 0.2921(2) 0.750000 0.06410(16) 0.0713(17) Uani 1 2 d S T P . .
O18 O 0.2331(2) 0.750000 -0.00149(17) 0.0747(19) Uani 1 2 d S T P . .
O19 O 0.21705(19) 0.69038(17) 0.04697(15) 0.0908(15) Uani 1 1 d . . . . .
O20 O 0.31435(19) 0.66433(16) 0.06594(12) 0.0774(13) Uani 1 1 d . . . . .
O21 O 0.35084(19) 0.63013(15) 0.02758(13) 0.0797(14) Uani 1 1 d . . . . .
O22 O 0.25317(18) 0.66190(15) -0.01160(13) 0.0804(14) Uani 1 1 d . . . . .
O23 O 0.3027(2) 0.60603(16) -0.04371(14) 0.0973(17) Uani 1 1 d . . . . .
O24 O 0.29864(18) 0.68498(16) -0.07199(12) 0.0795(14) Uani 1 1 d . . . . .
O25 O 0.38233(18) 0.66277(15) -0.03408(12) 0.0771(13) Uani 1 1 d . . . . .
O26 O 0.3658(2) 0.66888(16) -0.11320(13) 0.0909(16) Uani 1 1 d . . . . .
O27 O 0.3430(3) 0.750000 -0.11015(16) 0.079(2) Uani 1 2 d S T P . .
O28 O 0.43796(19) 0.71591(16) -0.06854(13) 0.0815(14) Uani 1 1 d . . . . .
O29 O 0.62060(14) 0.58037(10) 0.31238(10) 0.0494(9) Uani 1 1 d . . . . .
O30 O 0.56633(14) 0.54359(11) 0.25584(10) 0.0520(9) Uani 1 1 d . . . . .
O31 O 0.66031(14) 0.54163(11) 0.26855(11) 0.0517(9) Uani 1 1 d . . . . .
O32 O 0.53143(17) 0.58865(13) 0.37567(13) 0.0712(12) Uani 1 1 d . . . . .
O33 O 0.62803(16) 0.56658(12) 0.38221(11) 0.0606(11) Uani 1 1 d . . . . .
O34 O 0.58538(16) 0.64433(12) 0.34936(13) 0.0647(11) Uani 1 1 d . . . . .
O35 O 0.66933(17) 0.64294(12) 0.36135(13) 0.0684(12) Uani 1 1 d . . . . .
O36 O 0.72747(17) 0.58421(15) 0.40357(13) 0.0777(13) Uani 1 1 d . . . . .
O37 O 0.72717(15) 0.59046(11) 0.32652(12) 0.0609(11) Uani 1 1 d . . . . .
O38 O 0.69982(16) 0.52494(11) 0.34796(11) 0.0579(10) Uani 1 1 d . . . . .
O39 O 0.79194(16) 0.52252(13) 0.33332(12) 0.0670(11) Uani 1 1 d . . . . .
O40 O 0.71751(16) 0.47928(12) 0.28394(12) 0.0658(12) Uani 1 1 d . . . . .
O41 O 0.67505(19) 0.44416(13) 0.21428(14) 0.0781(13) Uani 1 1 d . . . . .
O42 O 0.60903(16) 0.46441(11) 0.25471(12) 0.0637(11) Uani 1 1 d . . . . .
O43 O 0.60377(16) 0.50747(12) 0.19748(11) 0.0600(11) Uani 1 1 d . . . . .
O44 O 0.52782(19) 0.44939(14) 0.19225(13) 0.0802(14) Uani 1 1 d . . . . .
O45 O 0.50430(16) 0.48533(12) 0.25309(12) 0.0660(11) Uani 1 1 d . . . . .
O46 O 0.44357(17) 0.53375(15) 0.28306(13) 0.0778(13) Uani 1 1 d . . . . .
O47 O 0.50119(17) 0.52915(14) 0.18343(12) 0.0681(12) Uani 1 1 d . . . . .
O48 O 0.46710(16) 0.56546(13) 0.22220(12) 0.0648(11) Uani 1 1 d . . . . .
O49 O 0.54341(15) 0.52837(11) 0.32558(11) 0.0560(10) Uani 1 1 d . . . . .
O50 O 0.51521(15) 0.59640(12) 0.29626(12) 0.0599(10) Uani 1 1 d . . . . .
O51 O 0.06147(13) 0.71145(10) 0.67037(9) 0.0413(8) Uani 1 1 d . . . . .
O52 O 0.12950(19) 0.750000 0.71751(13) 0.0419(12) Uani 1 2 d S T P A .
O53 O 0.1473(2) 0.750000 0.78959(14) 0.0558(14) Uani 1 2 d S T P A .
O54 O 0.17233(19) 0.66827(13) 0.79449(12) 0.0749(13) Uani 1 1 d . . . . .
O55 O 0.08006(15) 0.68650(11) 0.74647(10) 0.0500(9) Uani 1 1 d . U . . .
O56 O 0.14397(15) 0.66397(10) 0.71470(11) 0.0520(10) Uani 1 1 d . . . . .
O57 O 0.07036(18) 0.60721(11) 0.71960(13) 0.0710(12) Uani 1 1 d . . . . .
O58 O -0.00335(15) 0.66054(11) 0.68174(11) 0.0579(10) Uani 1 1 d . . . . .
O59 O -0.07616(17) 0.69064(15) 0.62062(14) 0.0776(13) Uani 1 1 d . . . . .
O60 O -0.0290(2) 0.750000 0.67137(16) 0.0540(14) Uani 1 2 d S T P . .
O61 O -0.0090(2) 0.750000 0.60852(15) 0.0547(14) Uani 1 2 d S T P . .
O62 O 0.07333(17) 0.63031(11) 0.64873(11) 0.0588(11) Uani 1 1 d . . . . .
O63 O 0.01108(16) 0.66514(12) 0.60745(11) 0.0554(10) Uani 1 1 d . . . . .
O64 O 0.22216(15) 0.78482(12) 0.75588(11) 0.0587(10) Uani 1 1 d . . . . .
O65 O 0.50100(18) 0.750000 0.66353(14) 0.0470(13) Uani 1 2 d S T P . .
O66 O 0.51696(12) 0.71134(10) 0.60797(10) 0.0453(9) Uani 1 1 d . . . . .
O67 O 0.52166(19) 0.750000 0.53859(16) 0.0546(14) Uani 1 2 d S T P . .
O68 O 0.60091(18) 0.750000 0.59174(18) 0.0578(15) Uani 1 2 d S T P . .
O69 O 0.59373(16) 0.68949(13) 0.53817(14) 0.0707(12) Uani 1 1 d . . . . .
O70 O 0.58867(15) 0.66324(11) 0.60806(12) 0.0609(11) Uani 1 1 d . . . . .
O71 O 0.50229(15) 0.66413(12) 0.54241(12) 0.0595(11) Uani 1 1 d . . . . .
O72 O 0.48881(15) 0.62901(11) 0.59196(13) 0.0584(10) Uani 1 1 d . . . . .
O73 O 0.56024(17) 0.60819(12) 0.65490(14) 0.0774(13) Uani 1 1 d . . . . .
O74 O 0.57449(14) 0.68727(12) 0.68178(12) 0.0580(10) Uani 1 1 d . . . . .
O75 O 0.48598(14) 0.66307(11) 0.66316(11) 0.0561(10) Uani 1 1 d . . . . .
O76 O 0.53521(18) 0.66796(14) 0.74077(13) 0.0768(13) Uani 1 1 d . . . . .
O77 O 0.5515(2) 0.750000 0.73307(16) 0.0605(15) Uani 1 2 d S T P . .
O78 O 0.45183(15) 0.71528(12) 0.71385(12) 0.0619(11) Uani 1 1 d . . . . .
O79 O 0.21418(12) 0.53946(10) 0.41038(10) 0.0414(8) Uani 1 1 d . . . . .
O80 O 0.14391(12) 0.57934(9) 0.36616(10) 0.0403(8) Uani 1 1 d . . . . .
O81 O 0.12919(12) 0.54166(9) 0.42227(10) 0.0391(8) Uani 1 1 d . . . . .
O82 O 0.30031(16) 0.52208(13) 0.34653(13) 0.0681(12) Uani 1 1 d . . . . .
O83 O 0.19729(14) 0.52436(10) 0.33114(10) 0.0507(9) Uani 1 1 d . . . . .
O84 O 0.24124(14) 0.58969(11) 0.35462(11) 0.0521(9) Uani 1 1 d . . . . .
O85 O 0.18769(18) 0.58429(13) 0.27625(13) 0.0736(13) Uani 1 1 d . . . . .
O86 O 0.10251(14) 0.56766(11) 0.29646(10) 0.0521(9) Uani 1 1 d . . . . .
O87 O 0.15902(15) 0.64296(11) 0.31867(11) 0.0529(10) Uani 1 1 d . . . . .
O88 O 0.08387(15) 0.64458(11) 0.32992(11) 0.0518(9) Uani 1 1 d . . . . .
O89 O 0.01010(15) 0.58876(12) 0.30289(12) 0.0594(10) Uani 1 1 d . . . . .
O90 O 0.05714(13) 0.52796(10) 0.35203(9) 0.0421(8) Uani 1 1 d . . . . .
O91 O 0.05051(13) 0.59579(10) 0.38202(10) 0.0449(9) Uani 1 1 d . . . . .
O92 O -0.01280(14) 0.53333(12) 0.39323(11) 0.0553(10) Uani 1 1 d . . . . .
O93 O 0.06810(13) 0.48380(10) 0.42399(10) 0.0467(9) Uani 1 1 d . . . . .
O94 O 0.05460(14) 0.56362(11) 0.45533(10) 0.0490(9) Uani 1 1 d . . . . .
O95 O 0.11551(14) 0.52563(12) 0.49417(10) 0.0528(9) Uani 1 1 d . . . . .
O96 O 0.13540(16) 0.44541(12) 0.48311(12) 0.0628(11) Uani 1 1 d . . . . .
O97 O 0.17117(13) 0.46261(10) 0.42179(10) 0.0460(9) Uani 1 1 d . . . . .
O98 O 0.20828(13) 0.50358(11) 0.48073(10) 0.0474(9) Uani 1 1 d . . . . .
O99 O 0.26582(16) 0.44056(11) 0.46308(13) 0.0678(12) Uani 1 1 d . . . . .
O100 O 0.30083(14) 0.51862(12) 0.46642(12) 0.0569(10) Uani 1 1 d . . . . .
O101 O 0.31526(14) 0.55339(12) 0.41700(12) 0.0548(10) Uani 1 1 d . . . . .
O102 O 0.25988(14) 0.47729(10) 0.39414(11) 0.0534(10) Uani 1 1 d . . . . .
O103 O 0.70890(18) 0.97756(13) 0.21287(12) 0.0675(11) Uani 1 1 d . . . . .
O104 O 0.75750(15) 0.94354(13) 0.26328(13) 0.0617(11) Uani 1 1 d . . . . .
V1 V 0.90759(5) 0.79734(4) 0.11989(4) 0.0776(4) Uani 1 1 d . . . . .
V2 V 0.83647(5) 0.84809(4) 0.04647(4) 0.0820(4) Uani 1 1 d . . . . .
V3 V 0.77039(5) 0.80090(5) -0.02219(4) 0.0846(4) Uani 1 1 d . . . . .
V4 V 0.26329(5) 0.70267(4) 0.03104(3) 0.0730(3) Uani 1 1 d . . . . .
V5 V 0.31637(5) 0.65090(4) -0.02556(3) 0.0769(4) Uani 1 1 d . . . . .
V6 V 0.36482(5) 0.69907(4) -0.07897(3) 0.0744(3) Uani 1 1 d . . . . .
V7 V 0.68718(4) 0.58145(3) 0.36330(3) 0.0569(3) Uani 1 1 d . . . . .
V8 V 0.73620(4) 0.53399(3) 0.30932(3) 0.0549(3) Uani 1 1 d . . . . .
V9 V 0.66376(4) 0.48512(3) 0.23483(3) 0.0589(3) Uani 1 1 d . . . . .
V10 V 0.54883(4) 0.48845(3) 0.21830(3) 0.0587(3) Uani 1 1 d . . . . .
V11 V 0.49696(4) 0.54069(3) 0.27502(3) 0.0573(3) Uani 1 1 d . . . . .
V12 V 0.56365(4) 0.58421(3) 0.34580(3) 0.0558(3) Uani 1 1 d . . . . .
V13 V 0.15245(4) 0.69924(3) 0.76006(3) 0.0514(3) Uani 1 1 d . . . . .
V14 V 0.07121(4) 0.65175(3) 0.70096(3) 0.0491(2) Uani 1 1 d . . . . .
V15 V -0.01861(4) 0.70285(3) 0.64021(3) 0.0517(2) Uani 1 1 d . . . . .
V16 V 0.56052(4) 0.70282(3) 0.56588(3) 0.0536(3) Uani 1 1 d . . . . .
V17 V 0.54034(4) 0.65220(3) 0.63854(3) 0.0548(3) Uani 1 1 d . . . . .
V18 V 0.51997(4) 0.69919(3) 0.70567(3) 0.0573(3) Uani 1 1 d . . . . .
V19 V 0.24080(3) 0.48191(3) 0.44309(3) 0.0482(2) Uani 1 1 d . . . . .
V20 V 0.13784(3) 0.48571(3) 0.45884(3) 0.0436(2) Uani 1 1 d . . . . .
V21 V 0.04650(3) 0.53968(3) 0.40233(3) 0.0415(2) Uani 1 1 d . . . . .
V22 V 0.06370(3) 0.58410(3) 0.33267(3) 0.0447(2) Uani 1 1 d . . . . .
V23 V 0.17519(4) 0.58150(3) 0.31644(3) 0.0487(2) Uani 1 1 d . . . . .
V24 V 0.26151(4) 0.53254(3) 0.37046(3) 0.0489(2) Uani 1 1 d . . . . .
N1S N 0.8814(2) 0.58078(16) 0.42369(15) 0.0653(14) Uiso 1 1 d . . . . .
C1S C 0.8409(4) 0.6039(3) 0.4331(3) 0.126(3) Uiso 1 1 d . . . . .
H1S1 H 0.847803 0.633439 0.432846 0.188 Uiso 1 1 d R U . . .
H1S2 H 0.838808 0.595956 0.458482 0.188 Uiso 1 1 d R U . . .
H1S3 H 0.809036 0.597835 0.414402 0.188 Uiso 1 1 d R U . . .
C2S C 0.9286(3) 0.5889(3) 0.4530(2) 0.093(2) Uiso 1 1 d . . . . .
H2S1 H 0.956565 0.576721 0.445254 0.139 Uiso 1 1 d R U . . .
H2S2 H 0.927024 0.576824 0.477146 0.139 Uiso 1 1 d R U . . .
H2S3 H 0.933728 0.618643 0.456099 0.139 Uiso 1 1 d R U . . .
C3S C 0.8863(4) 0.5942(3) 0.3853(3) 0.109(3) Uiso 1 1 d . . . . .
H3S1 H 0.856369 0.585828 0.365510 0.163 Uiso 1 1 d R U . . .
H3S2 H 0.915901 0.581267 0.380574 0.163 Uiso 1 1 d R U . . .
H3S3 H 0.889801 0.624112 0.384960 0.163 Uiso 1 1 d R U . . .
C4S C 0.8733(4) 0.5365(3) 0.4229(3) 0.118(3) Uiso 1 1 d . . . . .
H4S1 H 0.871995 0.527186 0.448028 0.176 Uiso 1 1 d R U . . .
H4S2 H 0.900914 0.522681 0.415963 0.176 Uiso 1 1 d R U . . .
H4S3 H 0.841677 0.529984 0.404111 0.176 Uiso 1 1 d R U . . .
N2S N 0.5479(3) 0.3447(2) 0.1704(2) 0.096(2) Uiso 1 1 d . . . . .
C5S C 0.5198(4) 0.3483(3) 0.1986(3) 0.125(3) Uiso 1 1 d . . . . .
H5S1 H 0.519210 0.377080 0.206309 0.187 Uiso 1 1 d R U . . .
H5S2 H 0.535931 0.331558 0.220867 0.187 Uiso 1 1 d R U . . .
H5S3 H 0.485460 0.338626 0.187690 0.187 Uiso 1 1 d R U . . .
C6S C 0.5963(3) 0.3666(3) 0.1849(3) 0.110(3) Uiso 1 1 d . . . . .
H6S1 H 0.613026 0.368752 0.164600 0.165 Uiso 1 1 d R U . . .
H6S2 H 0.617720 0.351218 0.206268 0.165 Uiso 1 1 d R U . . .
H6S3 H 0.590237 0.394142 0.193399 0.165 Uiso 1 1 d R U . . .
C7S C 0.5192(4) 0.3618(3) 0.1344(3) 0.135(4) Uiso 1 1 d . . . . .
H7S1 H 0.517930 0.391762 0.136415 0.202 Uiso 1 1 d R U . . .
H7S2 H 0.485060 0.350717 0.127861 0.202 Uiso 1 1 d R U . . .
H7S3 H 0.535116 0.354426 0.114471 0.202 Uiso 1 1 d R U . . .
C8S C 0.5591(4) 0.2996(3) 0.1649(3) 0.126(3) Uiso 1 1 d . . . . .
H8S1 H 0.527865 0.283771 0.158992 0.189 Uiso 1 1 d R U . . .
H8S2 H 0.582114 0.288931 0.188225 0.189 Uiso 1 1 d R U . . .
H8S3 H 0.574488 0.297015 0.143885 0.189 Uiso 1 1 d R U . . .
N3S N 0.09536(18) 0.49902(15) 0.70597(14) 0.0571(12) Uiso 1 1 d . . . . .
C9S C 0.0456(3) 0.5060(2) 0.7138(2) 0.081(2) Uiso 1 1 d . . . . .
H9S1 H 0.036826 0.535154 0.710432 0.121 Uiso 1 1 d R U . . .
H9S2 H 0.047682 0.497737 0.739902 0.121 Uiso 1 1 d R U . . .
H9S3 H 0.019929 0.489607 0.696079 0.121 Uiso 1 1 d R U . . .
C10S C 0.1032(3) 0.4544(2) 0.7017(2) 0.080(2) Uiso 1 1 d . . . . .
H10D H 0.074350 0.442868 0.682753 0.120 Uiso 1 1 d R U . . .
H10E H 0.106856 0.440628 0.726170 0.120 Uiso 1 1 d R U . . .
H10F H 0.133560 0.450134 0.693511 0.120 Uiso 1 1 d R U . . .
C11S C 0.0964(3) 0.5209(2) 0.67081(18) 0.0684(17) Uiso 1 1 d . . . . .
H11D H 0.128556 0.516003 0.665433 0.103 Uiso 1 1 d R U . . .
H11E H 0.091972 0.550373 0.674075 0.103 Uiso 1 1 d R U . . .
H11F H 0.069194 0.510693 0.649615 0.103 Uiso 1 1 d R U . . .
C12S C 0.1371(3) 0.5157(2) 0.7379(2) 0.083(2) Uiso 1 1 d . . . . .
H12D H 0.168893 0.513053 0.731363 0.124 Uiso 1 1 d R U . . .
H12E H 0.138812 0.500258 0.761163 0.124 Uiso 1 1 d R U . . .
H12F H 0.130742 0.544761 0.741892 0.124 Uiso 1 1 d R U . . .
N4S N 0.2471(4) 0.5830(3) 0.8471(3) 0.128(3) Uiso 1 1 d . . . . .
C13S C 0.2155(4) 0.5679(3) 0.8102(3) 0.121(3) Uiso 1 1 d . . . . .
H13D H 0.236772 0.554964 0.796046 0.181 Uiso 1 1 d R U . . .
H13E H 0.197323 0.590938 0.795501 0.181 Uiso 1 1 d R U . . .
H13F H 0.191551 0.547653 0.814579 0.181 Uiso 1 1 d R U . . .
C14S C 0.2745(7) 0.5453(6) 0.8687(5) 0.246(8) Uiso 1 1 d . . . . .
H14D H 0.310725 0.548841 0.873209 0.369 Uiso 1 1 d R U . . .
H14E H 0.263665 0.520508 0.853603 0.369 Uiso 1 1 d R U . . .
H14F H 0.266639 0.542743 0.893145 0.369 Uiso 1 1 d R U . . .
C15S C 0.2107(5) 0.5967(4) 0.8696(4) 0.179(5) Uiso 1 1 d . . . . .
H15D H 0.225899 0.619073 0.886899 0.269 Uiso 1 1 d R U . . .
H15E H 0.203541 0.573534 0.884341 0.269 Uiso 1 1 d R U . . .
H15F H 0.179549 0.606404 0.851976 0.269 Uiso 1 1 d R U . . .
C16S C 0.2747(5) 0.6140(4) 0.8393(4) 0.154(4) Uiso 1 1 d . . . . .
H16D H 0.288426 0.605987 0.818396 0.232 Uiso 1 1 d R U . . .
H16E H 0.302128 0.620228 0.861869 0.232 Uiso 1 1 d R U . . .
H16F H 0.253518 0.638361 0.831956 0.232 Uiso 1 1 d R U . . .

loop_
_atom_site_aniso_label
_atom_site_aniso_U_11
_atom_site_aniso_U_22
_atom_site_aniso_U_33
_atom_site_aniso_U_23
_atom_site_aniso_U_13
_atom_site_aniso_U_12
C1 0.209(17) 0.129(12) 0.095(9) 0.000 0.105(11) 0.000
C2 0.112(11) 0.144(13) 0.148(13) 0.000 0.074(10) 0.000
C3 0.116(9) 0.195(13) 0.211(14) 0.047(11) 0.019(9) -0.051(9)
C4 0.175(12) 0.293(16) 0.204(13) -0.098(12) 0.088(10) -0.030(11)
C5 0.146(13) 0.175(15) 0.072(8) 0.000 0.037(9) 0.000
C6 0.109(7) 0.157(9) 0.152(9) -0.050(7) 0.006(7) 0.035(7)
C7 0.082(8) 0.105(9) 0.085(8) 0.000 -0.023(6) 0.000
C8 0.145(10) 0.160(11) 0.174(11) -0.062(9) 0.033(9) -0.072(9)
C9 0.107(8) 0.130(9) 0.165(10) 0.052(8) 0.035(7) 0.021(6)
C10 0.115(10) 0.129(10) 0.035(5) 0.000 -0.008(6) 0.000
C11 0.188(15) 0.106(10) 0.049(6) 0.000 -0.042(8) 0.000
C12 0.110(8) 0.164(11) 0.155(10) 0.067(9) 0.012(7) 0.036(7)
C13 0.107(7) 0.074(5) 0.130(7) -0.003(5) 0.044(6) -0.030(5)
C14 0.093(5) 0.052(4) 0.073(4) 0.004(3) 0.016(4) 0.014(4)
C15 0.098(6) 0.171(9) 0.050(4) 0.002(5) 0.010(4) -0.008(6)
C16 0.102(6) 0.066(4) 0.060(4) 0.025(3) 0.009(4) 0.010(4)
C17 0.080(5) 0.042(3) 0.105(6) 0.011(3) 0.011(4) 0.022(3)
C18 0.101(6) 0.062(4) 0.079(5) 0.019(4) 0.021(4) 0.009(4)
C19 0.092(6) 0.063(5) 0.145(8) -0.003(5) -0.018(5) 0.028(4)
C20 0.104(6) 0.057(4) 0.107(6) 0.005(4) 0.038(5) -0.003(4)
C21 0.093(6) 0.175(9) 0.074(5) 0.029(6) 0.024(5) 0.014(6)
P1 0.0617(15) 0.0899(18) 0.0494(13) 0.000 0.0218(11) 0.000
C22 0.096(7) 0.107(7) 0.119(7) 0.000 0.058(6) 0.000
C23 0.177(8) 0.200(8) 0.224(8) -0.001(7) 0.115(7) 0.008(7)
C24 0.227(9) 0.235(9) 0.250(9) 0.017(7) 0.139(7) -0.017(7)
C25 0.217(11) 0.215(11) 0.235(11) 0.000 0.114(8) 0.000
C26 0.073(8) 0.112(10) 0.051(6) 0.000 -0.003(5) 0.000
C27 0.082(7) 0.085(7) 0.048(5) 0.000 0.007(5) 0.000
C28 0.085(6) 0.114(7) 0.068(5) -0.007(4) 0.002(4) -0.013(5)
C29 0.071(5) 0.094(6) 0.081(5) -0.002(4) 0.000(4) 0.003(4)
C30 0.083(8) 0.100(8) 0.049(6) 0.000 0.007(5) 0.000
C31 0.064(7) 0.089(8) 0.052(6) 0.000 -0.009(5) 0.000
C32 0.069(5) 0.086(5) 0.070(5) -0.001(4) 0.019(4) -0.008(4)
C33 0.074(5) 0.069(4) 0.063(4) -0.008(3) 0.020(4) -0.005(4)
C34 0.096(6) 0.110(6) 0.060(4) -0.003(4) 0.027(4) 0.003(5)
C35 0.086(5) 0.094(6) 0.073(5) -0.002(4) 0.025(4) 0.012(4)
C36 0.066(4) 0.070(4) 0.052(4) -0.008(3) 0.018(3) -0.016(3)
C37 0.074(5) 0.080(5) 0.070(5) 0.003(4) 0.003(4) 0.000(4)
C38 0.077(5) 0.074(5) 0.071(5) -0.011(4) 0.028(4) 0.008(4)
C39 0.058(4) 0.052(4) 0.074(5) -0.008(3) 0.019(4) -0.013(3)
P2 0.0599(15) 0.0690(15) 0.0415(12) 0.000 -0.0140(11) 0.000
C40 0.084(6) 0.083(6) 0.067(5) 0.000 -0.002(5) 0.000
C41 0.181(8) 0.179(8) 0.197(8) 0.000(7) -0.038(7) -0.008(7)
C42 0.198(8) 0.195(8) 0.212(8) 0.010(7) -0.027(7) 0.010(7)
C43 0.173(10) 0.165(10) 0.175(10) 0.000 0.003(8) 0.000
P3 0.0517(9) 0.0359(7) 0.0512(9) 0.0064(6) 0.0112(7) 0.0055(6)
C44 0.082(4) 0.048(3) 0.069(4) 0.009(3) 0.032(3) 0.011(3)
C45 0.188(7) 0.108(6) 0.141(6) 0.032(5) 0.064(6) 0.017(6)
C46 0.213(8) 0.127(7) 0.189(8) 0.031(6) 0.087(6) 0.025(6)
C47 0.233(8) 0.137(7) 0.171(7) 0.027(6) 0.092(6) 0.011(7)
C48 0.234(8) 0.167(8) 0.175(7) 0.036(7) 0.091(7) 0.009(7)
C49 0.206(8) 0.126(6) 0.149(7) 0.042(6) 0.068(6) 0.016(6)
C50 0.061(4) 0.062(4) 0.058(4) 0.003(3) 0.007(3) 0.006(3)
C51 0.063(4) 0.061(4) 0.063(4) 0.007(3) 0.010(3) 0.006(3)
C52 0.105(6) 0.098(6) 0.050(4) 0.008(4) 0.016(4) 0.034(5)
C53 0.080(5) 0.092(5) 0.068(5) 0.017(4) 0.005(4) 0.031(4)
C54 0.080(5) 0.069(4) 0.053(4) 0.001(3) 0.006(3) 0.000(4)
C55 0.107(6) 0.104(6) 0.048(4) 0.003(4) 0.006(4) 0.034(5)
C56 0.112(6) 0.090(5) 0.058(4) 0.009(4) 0.018(4) 0.033(5)
C57 0.070(5) 0.050(4) 0.067(4) -0.001(3) 0.024(3) 0.002(3)
C58 0.072(4) 0.039(3) 0.085(5) -0.004(3) 0.023(4) -0.003(3)
C59 0.063(4) 0.047(3) 0.147(7) 0.001(4) 0.027(5) -0.005(3)
C60 0.074(5) 0.047(3) 0.119(6) 0.003(4) 0.027(4) 0.005(3)
C61 0.163(12) 0.079(7) 0.050(6) 0.000 0.005(7) 0.000
C62 0.119(7) 0.212(9) 0.151(7) -0.066(7) 0.072(6) -0.027(6)
C63 0.104(7) 0.090(6) 0.145(8) 0.028(6) 0.018(6) -0.053(5)
C64 0.130(12) 0.103(10) 0.122(11) 0.000 0.066(9) 0.000
C65 0.086(6) 0.089(6) 0.153(8) -0.041(6) 0.036(6) 0.024(5)
C66 0.119(10) 0.100(8) 0.045(6) 0.000 0.019(6) 0.000
C67 0.200(16) 0.101(10) 0.060(7) 0.000 0.005(9) 0.000
C68 0.174(9) 0.229(10) 0.205(10) -0.064(8) 0.044(8) -0.011(8)
C69 0.094(6) 0.079(5) 0.120(7) -0.004(5) 0.046(5) -0.035(4)
C70 0.081(6) 0.075(5) 0.164(9) 0.017(5) 0.047(6) 0.039(4)
C71 0.070(8) 0.091(9) 0.163(13) 0.000 0.011(8) 0.000
C72 0.095(8) 0.052(6) 0.082(7) 0.000 -0.010(6) 0.000
C73 0.099(6) 0.051(4) 0.146(8) -0.013(4) 0.063(6) 0.017(4)
C74 0.089(5) 0.063(4) 0.089(5) -0.035(4) 0.017(4) 0.004(4)
C75 0.115(7) 0.168(9) 0.049(4) -0.021(5) 0.007(4) -0.007(6)
C76 0.075(4) 0.039(3) 0.064(4) -0.010(3) 0.018(3) 0.001(3)
C77 0.080(5) 0.046(4) 0.108(6) -0.018(4) 0.022(4) -0.008(3)
C78 0.056(4) 0.096(5) 0.057(4) -0.003(4) 0.002(3) -0.006(4)
C79 0.100(6) 0.049(4) 0.110(6) 0.001(4) 0.054(5) 0.017(4)
C80 0.076(5) 0.050(4) 0.129(7) -0.015(4) 0.008(5) -0.020(4)
C81 0.060(4) 0.058(4) 0.131(7) 0.019(4) 0.013(4) -0.023(3)
P4 0.0471(11) 0.0293(9) 0.0365(10) 0.000 0.0139(9) 0.000
C82 0.053(5) 0.059(5) 0.060(5) -0.041(10) 0.030(4) -0.032(10)
C83 0.072(7) 0.110(13) 0.073(7) -0.029(7) 0.034(6) -0.025(7)
C84 0.100(9) 0.173(16) 0.109(9) -0.042(11) 0.050(8) -0.039(11)
C85 0.103(9) 0.184(16) 0.096(8) -0.058(10) 0.055(8) -0.024(11)
C86 0.113(11) 0.144(12) 0.098(10) -0.056(9) 0.038(9) -0.043(9)
C87 0.077(8) 0.105(9) 0.062(7) -0.033(6) 0.058(6) -0.033(6)
P5 0.0318(10) 0.0352(10) 0.0555(12) 0.000 0.0037(9) 0.000
C88 0.048(5) 0.050(5) 0.073(6) 0.000 0.009(4) 0.000
C89 0.109(6) 0.118(6) 0.191(7) 0.007(6) -0.001(6) -0.003(5)
C90 0.074(6) 0.151(9) 0.283(12) -0.005(9) -0.052(8) -0.029(6)
C91 0.045(7) 0.118(11) 0.233(14) 0.000 -0.019(8) 0.000
P6 0.0357(7) 0.0250(6) 0.0457(8) -0.0073(5) 0.0091(6) -0.0033(5)
C92 0.048(3) 0.034(3) 0.060(3) -0.012(2) 0.009(3) -0.004(2)
C93 0.122(6) 0.077(4) 0.099(5) -0.035(4) -0.015(4) 0.001(4)
C94 0.166(7) 0.115(6) 0.132(6) -0.037(5) -0.031(6) -0.008(6)
C95 0.151(6) 0.078(5) 0.124(6) -0.041(5) -0.015(5) 0.004(5)
C96 0.141(6) 0.069(5) 0.139(6) -0.026(5) -0.008(5) 0.017(5)
C97 0.118(5) 0.048(4) 0.102(5) -0.023(4) -0.005(4) 0.008(4)
C98 0.032(3) 0.051(3) 0.073(5) -0.007(3) 0.010(3) 0.006(3)
C99 0.037(3) 0.041(3) 0.076(4) -0.005(3) 0.016(3) -0.002(2)
C100 0.057(4) 0.055(4) 0.070(4) -0.001(3) 0.005(3) -0.005(3)
C101 0.069(4) 0.056(4) 0.092(5) -0.001(4) 0.018(4) -0.019(3)
C102 0.046(3) 0.049(3) 0.067(4) -0.008(3) 0.009(3) 0.000(3)
C103 0.069(4) 0.059(4) 0.069(4) -0.001(3) 0.010(3) -0.013(3)
C104 0.055(4) 0.065(4) 0.071(4) 0.001(3) 0.013(3) -0.018(3)
C105 0.048(3) 0.044(3) 0.052(4) -0.011(3) 0.015(3) -0.012(3)
C106 0.043(3) 0.040(3) 0.056(4) -0.010(3) 0.017(3) -0.012(2)
C107 0.062(4) 0.047(3) 0.059(4) -0.005(3) 0.014(3) -0.002(3)
C108 0.065(4) 0.047(3) 0.045(3) -0.007(3) 0.011(3) -0.003(3)
C109 0.058(4) 0.039(3) 0.051(3) -0.012(3) 0.016(3) -0.017(3)
C110 0.058(4) 0.048(3) 0.071(4) -0.014(3) 0.013(3) 0.000(3)
C111 0.062(4) 0.051(3) 0.048(3) -0.016(3) 0.007(3) -0.005(3)
C112 0.077(4) 0.034(3) 0.049(4) -0.010(3) 0.024(3) -0.016(3)
C113 0.050(5) 0.070(6) 0.049(5) 0.000 0.003(4) 0.000
C114 0.057(5) 0.062(6) 0.047(5) 0.000 -0.003(4) 0.000
C115 0.061(4) 0.056(4) 0.081(5) 0.009(3) 0.018(4) 0.001(3)
C116 0.057(4) 0.067(4) 0.091(5) 0.002(4) 0.019(4) 0.005(3)
C117 0.044(5) 0.065(6) 0.055(5) 0.000 0.001(4) 0.000
C118 0.043(5) 0.078(7) 0.037(4) 0.000 -0.001(4) 0.000
C119 0.058(4) 0.042(3) 0.044(3) 0.006(2) 0.011(3) 0.003(3)
C120 0.052(3) 0.036(3) 0.051(3) 0.005(2) 0.011(3) -0.002(2)
C121 0.072(4) 0.037(3) 0.091(5) 0.004(3) 0.041(4) -0.007(3)
C122 0.059(4) 0.040(3) 0.093(5) 0.003(3) 0.031(3) 0.009(3)
C123 0.045(3) 0.030(3) 0.089(5) -0.009(3) 0.009(3) -0.001(3)
C124 0.072(5) 0.066(4) 0.070(5) 0.008(4) -0.002(4) 0.003(4)
O1 0.068(3) 0.090(3) 0.055(3) 0.004(2) 0.020(2) 0.001(2)
O2 0.069(4) 0.093(5) 0.050(4) 0.000 0.012(3) 0.000
O3 0.077(5) 0.109(6) 0.068(4) 0.000 0.025(4) 0.000
O4 0.071(4) 0.094(5) 0.070(4) 0.000 0.035(3) 0.000
O5 0.069(3) 0.130(5) 0.107(4) -0.014(4) 0.014(3) -0.012(3)
O6 0.071(3) 0.094(4) 0.098(4) -0.010(3) 0.037(3) -0.017(3)
O7 0.079(3) 0.098(4) 0.070(3) -0.015(3) 0.021(3) 0.000(3)
O8 0.097(4) 0.088(4) 0.069(3) -0.003(3) 0.029(3) 0.001(3)
O9 0.122(5) 0.108(4) 0.091(4) 0.018(3) 0.039(3) -0.015(4)
O10 0.087(4) 0.113(4) 0.074(3) 0.001(3) 0.039(3) -0.008(3)
O11 0.087(3) 0.096(4) 0.059(3) 0.007(2) 0.024(3) 0.006(3)
O12 0.119(5) 0.131(5) 0.070(3) 0.024(3) 0.023(3) -0.010(4)
O13 0.120(6) 0.120(6) 0.044(4) 0.000 0.035(4) 0.000
O14 0.076(4) 0.114(4) 0.072(3) 0.001(3) 0.006(3) -0.005(3)
O15 0.079(4) 0.072(4) 0.039(3) 0.000 -0.006(3) 0.000
O16 0.069(3) 0.070(3) 0.046(2) 0.001(2) -0.010(2) 0.001(2)
O17 0.066(4) 0.085(4) 0.050(4) 0.000 -0.006(3) 0.000
O18 0.058(4) 0.080(4) 0.063(4) 0.000 -0.024(3) 0.000
O19 0.073(3) 0.095(4) 0.096(4) 0.002(3) 0.008(3) 0.000(3)
O20 0.075(3) 0.088(3) 0.057(3) 0.009(2) -0.003(2) 0.002(3)
O21 0.096(4) 0.081(3) 0.050(3) 0.002(2) -0.001(3) 0.009(3)
O22 0.080(3) 0.085(3) 0.061(3) -0.009(2) -0.007(2) -0.020(3)
O23 0.122(4) 0.084(4) 0.070(3) -0.018(3) 0.000(3) -0.012(3)
O24 0.068(3) 0.099(4) 0.052(3) 0.007(2) -0.015(2) -0.005(3)
O25 0.082(3) 0.086(3) 0.050(3) -0.006(2) -0.005(2) 0.008(3)
O26 0.109(4) 0.098(4) 0.060(3) -0.021(3) 0.012(3) -0.013(3)
O27 0.093(5) 0.091(5) 0.038(3) 0.000 -0.007(3) 0.000
O28 0.073(3) 0.090(4) 0.071(3) -0.014(3) 0.002(2) -0.006(3)
O29 0.055(2) 0.041(2) 0.051(2) 0.0077(17) 0.0113(18) 0.0047(17)
O30 0.062(3) 0.042(2) 0.051(2) 0.0048(17) 0.0139(19) 0.0070(18)
O31 0.055(2) 0.042(2) 0.057(2) 0.0038(17) 0.0123(19) 0.0056(17)
O32 0.075(3) 0.065(3) 0.081(3) -0.004(2) 0.035(3) -0.005(2)
O33 0.071(3) 0.064(3) 0.046(2) -0.0008(19) 0.014(2) -0.007(2)
O34 0.064(3) 0.046(2) 0.087(3) -0.007(2) 0.027(2) -0.001(2)
O35 0.068(3) 0.045(2) 0.093(3) -0.008(2) 0.024(3) -0.002(2)
O36 0.067(3) 0.087(3) 0.067(3) -0.002(2) -0.001(2) 0.003(2)
O37 0.061(3) 0.042(2) 0.078(3) 0.004(2) 0.017(2) -0.0025(19)
O38 0.072(3) 0.045(2) 0.053(2) 0.0092(18) 0.012(2) 0.0105(19)
O39 0.058(3) 0.067(3) 0.069(3) 0.008(2) 0.006(2) 0.011(2)
O40 0.070(3) 0.047(2) 0.072(3) -0.002(2) 0.006(2) 0.021(2)
O41 0.097(4) 0.054(3) 0.084(3) -0.014(2) 0.025(3) 0.011(2)
O42 0.076(3) 0.039(2) 0.071(3) 0.0118(19) 0.012(2) 0.0038(19)
O43 0.078(3) 0.055(2) 0.046(2) 0.0038(18) 0.014(2) 0.010(2)
O44 0.102(4) 0.057(3) 0.073(3) -0.009(2) 0.009(3) -0.005(2)
O45 0.069(3) 0.054(2) 0.074(3) -0.001(2) 0.017(2) -0.016(2)
O46 0.065(3) 0.089(3) 0.077(3) 0.009(3) 0.017(2) -0.001(2)
O47 0.071(3) 0.071(3) 0.053(3) 0.007(2) 0.002(2) 0.008(2)
O48 0.061(3) 0.073(3) 0.055(3) 0.012(2) 0.009(2) 0.009(2)
O49 0.071(3) 0.042(2) 0.053(2) 0.0048(18) 0.013(2) -0.0017(19)
O50 0.064(3) 0.047(2) 0.066(3) 0.0067(19) 0.014(2) 0.0073(19)
O51 0.049(2) 0.0317(18) 0.044(2) -0.0012(15) 0.0129(17) -0.0028(15)
O52 0.054(3) 0.030(2) 0.042(3) 0.000 0.012(2) 0.000
O53 0.078(4) 0.054(3) 0.034(3) 0.000 0.013(3) 0.000
O54 0.104(4) 0.061(3) 0.061(3) 0.022(2) 0.026(3) 0.021(2)
O55 0.068(3) 0.039(2) 0.049(2) -0.0067(17) 0.0266(19) -0.0032(18)
O56 0.066(3) 0.0339(19) 0.062(2) 0.0035(17) 0.028(2) 0.0101(17)
O57 0.106(4) 0.035(2) 0.075(3) 0.002(2) 0.031(3) -0.004(2)
O58 0.074(3) 0.042(2) 0.063(3) -0.0051(18) 0.028(2) -0.0229(19)
O59 0.059(3) 0.081(3) 0.091(3) 0.002(3) 0.018(2) -0.009(2)
O60 0.056(3) 0.053(3) 0.064(4) 0.000 0.036(3) 0.000
O61 0.058(4) 0.059(3) 0.046(3) 0.000 0.012(3) 0.000
O62 0.089(3) 0.040(2) 0.053(3) -0.0079(18) 0.029(2) -0.002(2)
O63 0.068(3) 0.046(2) 0.053(2) -0.0107(18) 0.018(2) -0.005(2)
O64 0.059(3) 0.053(2) 0.062(3) -0.008(2) 0.013(2) -0.002(2)
O65 0.044(3) 0.035(3) 0.053(3) 0.000 0.000(2) 0.000
O66 0.038(2) 0.0346(19) 0.060(2) 0.0015(16) 0.0072(17) 0.0030(15)
O67 0.040(3) 0.047(3) 0.070(4) 0.000 0.004(3) 0.000
O68 0.029(3) 0.042(3) 0.094(4) 0.000 0.002(3) 0.000
O69 0.064(3) 0.058(3) 0.096(3) -0.007(2) 0.031(3) -0.001(2)
O70 0.056(2) 0.036(2) 0.085(3) -0.0008(19) 0.010(2) 0.0142(18)
O71 0.056(2) 0.046(2) 0.075(3) -0.010(2) 0.014(2) -0.0138(19)
O72 0.058(3) 0.041(2) 0.069(3) -0.002(2) 0.005(2) -0.0108(18)
O73 0.080(3) 0.044(2) 0.103(4) 0.018(2) 0.016(3) 0.015(2)
O74 0.035(2) 0.055(2) 0.073(3) 0.001(2) -0.0048(19) 0.0021(17)
O75 0.055(2) 0.042(2) 0.068(3) 0.0049(18) 0.011(2) -0.0133(18)
O76 0.079(3) 0.074(3) 0.070(3) 0.019(2) 0.006(2) 0.009(2)
O77 0.066(4) 0.057(3) 0.051(3) 0.000 0.004(3) 0.000
O78 0.049(2) 0.054(2) 0.082(3) 0.007(2) 0.016(2) 0.005(2)
O79 0.039(2) 0.0330(18) 0.050(2) -0.0050(15) 0.0089(16) -0.0043(15)
O80 0.041(2) 0.0311(17) 0.049(2) -0.0084(15) 0.0134(16) -0.0002(14)
O81 0.0320(18) 0.0317(17) 0.052(2) -0.0074(15) 0.0080(16) -0.0053(14)
O82 0.066(3) 0.065(3) 0.082(3) -0.008(2) 0.036(2) 0.004(2)
O83 0.065(3) 0.0333(19) 0.055(2) -0.0125(17) 0.0171(19) 0.0026(17)
O84 0.053(2) 0.038(2) 0.069(3) -0.0040(18) 0.023(2) -0.0058(17)
O85 0.094(3) 0.065(3) 0.070(3) 0.001(2) 0.036(3) 0.004(2)
O86 0.063(2) 0.052(2) 0.038(2) -0.0060(17) 0.0085(18) -0.0027(19)
O87 0.061(3) 0.035(2) 0.065(3) 0.0042(18) 0.022(2) 0.0005(18)
O88 0.054(2) 0.0343(19) 0.066(3) 0.0034(18) 0.015(2) 0.0002(18)
O89 0.057(2) 0.048(2) 0.066(3) 0.0060(19) 0.005(2) -0.0024(18)
O90 0.050(2) 0.0298(18) 0.045(2) -0.0080(15) 0.0108(17) -0.0013(15)
O91 0.042(2) 0.0313(18) 0.060(2) -0.0086(16) 0.0123(17) 0.0015(15)
O92 0.042(2) 0.054(2) 0.066(3) -0.0057(19) 0.0077(19) -0.0071(17)
O93 0.045(2) 0.0326(18) 0.060(2) -0.0019(16) 0.0108(18) -0.0111(16)
O94 0.051(2) 0.048(2) 0.046(2) -0.0118(17) 0.0113(19) -0.0003(17)
O95 0.051(2) 0.056(2) 0.051(2) -0.0073(19) 0.0130(19) -0.003(2)
O96 0.074(3) 0.046(2) 0.068(3) 0.010(2) 0.021(2) -0.005(2)
O97 0.047(2) 0.0310(18) 0.059(2) -0.0149(16) 0.0130(18) -0.0073(15)
O98 0.044(2) 0.044(2) 0.047(2) -0.0040(16) -0.0014(17) -0.0061(16)
O99 0.072(3) 0.037(2) 0.087(3) 0.013(2) 0.008(2) 0.0123(19)
O100 0.046(2) 0.047(2) 0.071(3) 0.000(2) 0.006(2) -0.0100(18)
O101 0.043(2) 0.054(2) 0.067(3) -0.009(2) 0.015(2) -0.0062(18)
O102 0.052(2) 0.0348(19) 0.074(3) -0.0056(18) 0.018(2) 0.0108(17)
O103 0.079(3) 0.058(3) 0.070(3) 0.004(2) 0.028(2) -0.002(2)
O104 0.057(3) 0.062(3) 0.065(3) -0.011(2) 0.014(2) -0.006(2)
V1 0.0644(8) 0.1033(10) 0.0663(8) -0.0067(7) 0.0200(6) -0.0030(7)
V2 0.0868(9) 0.0990(10) 0.0663(8) 0.0038(7) 0.0313(7) -0.0060(7)
V3 0.0877(9) 0.1114(11) 0.0555(7) 0.0080(7) 0.0213(7) -0.0024(8)
V4 0.0632(7) 0.0795(8) 0.0612(7) 0.0025(6) -0.0083(6) -0.0038(6)
V5 0.0860(9) 0.0751(8) 0.0520(7) -0.0055(6) -0.0107(6) -0.0060(6)
V6 0.0794(8) 0.0851(8) 0.0451(6) -0.0097(6) -0.0057(6) -0.0032(6)
V7 0.0588(6) 0.0473(6) 0.0605(6) 0.0002(5) 0.0095(5) 0.0031(5)
V8 0.0557(6) 0.0452(5) 0.0605(6) 0.0080(5) 0.0103(5) 0.0094(5)
V9 0.0711(7) 0.0413(5) 0.0622(7) 0.0008(5) 0.0147(5) 0.0088(5)
V10 0.0705(7) 0.0438(6) 0.0567(6) 0.0019(5) 0.0086(5) 0.0016(5)
V11 0.0602(7) 0.0532(6) 0.0572(6) 0.0067(5) 0.0139(5) -0.0005(5)
V12 0.0624(7) 0.0462(6) 0.0604(6) -0.0001(5) 0.0198(5) -0.0017(5)
V13 0.0630(6) 0.0401(5) 0.0500(6) 0.0076(4) 0.0135(5) 0.0054(4)
V14 0.0721(7) 0.0284(5) 0.0507(6) -0.0004(4) 0.0236(5) -0.0034(4)
V15 0.0526(6) 0.0475(5) 0.0572(6) -0.0051(5) 0.0186(5) -0.0073(4)
V16 0.0412(5) 0.0395(5) 0.0780(7) -0.0037(5) 0.0129(5) 0.0001(4)
V17 0.0479(6) 0.0361(5) 0.0725(7) 0.0032(5) 0.0030(5) 0.0032(4)
V18 0.0512(6) 0.0511(6) 0.0636(7) 0.0071(5) 0.0054(5) 0.0032(5)
V19 0.0452(5) 0.0316(5) 0.0642(6) -0.0009(4) 0.0088(5) 0.0004(4)
V20 0.0460(5) 0.0340(5) 0.0485(5) -0.0035(4) 0.0089(4) -0.0057(4)
V21 0.0383(5) 0.0360(5) 0.0471(5) -0.0077(4) 0.0062(4) -0.0060(4)
V22 0.0454(5) 0.0325(5) 0.0524(6) -0.0035(4) 0.0071(4) -0.0023(4)
V23 0.0589(6) 0.0371(5) 0.0540(6) -0.0045(4) 0.0221(5) 0.0013(4)
V24 0.0481(6) 0.0390(5) 0.0629(6) -0.0084(4) 0.0207(5) 0.0023(4)

loop_
_atom_type_symbol
_atom_type_description
_atom_type_scat_dispersion_real
_atom_type_scat_dispersion_imag
_atom_type_scat_source
C C 0.0033 0.0016 'International Tables Vol C Tables 4.2.6.8 and 6.1.1.4'
H H 0.0000 0.0000 'International Tables Vol C Tables 4.2.6.8 and 6.1.1.4'
N N 0.0061 0.0033 'International Tables Vol C Tables 4.2.6.8 and 6.1.1.4'
O O 0.0106 0.0060 'International Tables Vol C Tables 4.2.6.8 and 6.1.1.4'
P P 0.1023 0.0942 'International Tables Vol C Tables 4.2.6.8 and 6.1.1.4'
S S 0.1246 0.1234 'International Tables Vol C Tables 4.2.6.8 and 6.1.1.4'
V V 0.3005 0.5294 'International Tables Vol C Tables 4.2.6.8 and 6.1.1.4'

loop_
_geom_angle_atom_site_label_1
_geom_angle_atom_site_label_2
_geom_angle_atom_site_label_3
_geom_angle
_geom_angle_site_symmetry_1
_geom_angle_site_symmetry_3
_geom_angle_publ_flag
O2 P1 O1 111.4(2) . . ?
O2 P1 O1 111.4(2) . 4_575 ?
O1 P1 O1 110.8(4) . 4_575 ?
O2 P1 C22 110.5(3) . . ?
O1 P1 C22 106.2(2) . . ?
O1 P1 C22 106.2(2) 4_575 . ?
C23 C22 C23 114.7(11) 4_575 . ?
C23 C22 P1 122.6(6) 4_575 . ?
C23 C22 P1 122.6(6) . . ?
C22 C23 C24 123.5(12) . . ?
C25 C24 C23 119.9(17) . . ?
C24 C25 C24 118(2) . 4_575 ?
O14 C26 O14 126.6(11) 4_575 . ?
O14 C26 C27 116.6(6) 4_575 . ?
O14 C26 C27 116.6(6) . . ?
C28 C27 C28 119.2(11) . 4_575 ?
C28 C27 C26 120.4(6) . . ?
C28 C27 C26 120.4(6) 4_575 . ?
C29 C28 C27 120.3(9) . . ?
C28 C29 C30 121.4(9) . . ?
C29 C30 C29 117.4(11) . 4_575 ?
C29 C30 C31 121.3(5) . . ?
C29 C30 C31 121.3(5) 4_575 . ?
O28 C31 O28 124.6(10) 4_575 . ?
O28 C31 C30 117.7(5) 4_575 . ?
O28 C31 C30 117.7(5) . . ?
O7 C32 O8 125.7(7) . . ?
O7 C32 C33 116.7(7) . . ?
O8 C32 C33 117.6(7) . . ?
C38 C33 C34 119.2(7) . . ?
C38 C33 C32 121.1(7) . . ?
C34 C33 C32 119.7(7) . . ?
C33 C34 C35 120.1(7) . . ?
C36 C35 C34 119.6(7) . . ?
C37 C36 C35 117.9(7) . . ?
C37 C36 C39 122.4(6) . . ?
C35 C36 C39 119.7(7) . . ?
C38 C37 C36 121.4(7) . . ?
C37 C38 C33 121.5(7) . . ?
O103 C39 O104 125.8(6) . . ?
O103 C39 C36 117.2(6) . . ?
O104 C39 C36 117.1(6) . . ?
O15 P2 O16 111.7(2) . 4_575 ?
O15 P2 O16 111.7(2) . . ?
O16 P2 O16 111.6(4) 4_575 . ?
O15 P2 C40 107.8(3) . . ?
O16 P2 C40 106.89(17) 4_575 . ?
O16 P2 C40 106.89(17) . . ?
C41 C40 C41 111.9(9) . 4_575 ?
C41 C40 P2 124.1(5) . . ?
C41 C40 P2 124.1(5) 4_575 . ?
C40 C41 C42 125.6(11) . . ?
C43 C42 C41 118.3(15) . . ?
C42 C43 C42 120(2) 4_575 . ?
O29 P3 O31 111.8(2) . . ?
O29 P3 O30 110.8(2) . . ?
O31 P3 O30 111.6(2) . . ?
O29 P3 C44 107.7(2) . . ?
O31 P3 C44 106.2(2) . . ?
O30 P3 C44 108.6(2) . . ?
C45 C44 C49 120.0 . . ?
C45 C44 P3 119.5(4) . . ?
C49 C44 P3 120.4(4) . . ?
C44 C45 C46 120.0 . . ?
C45 C46 C47 120.0 . . ?
C46 C47 C48 120.0 . . ?
C49 C48 C47 120.0 . . ?
C48 C49 C44 120.0 . . ?
O48 C50 O47 126.2(6) . . ?
O48 C50 C51 118.7(6) . . ?
O47 C50 C51 115.1(6) . . ?
C56 C51 C52 119.3(6) . . ?
C56 C51 C50 121.7(6) . . ?
C52 C51 C50 119.0(6) . . ?
C53 C52 C51 120.2(7) . . ?
C52 C53 C54 119.4(7) . . ?
C55 C54 C53 119.2(6) . . ?
C55 C54 C124 120.4(7) . . ?
C53 C54 C124 120.4(7) . . ?
C54 C55 C56 122.1(7) . . ?
C51 C56 C55 119.8(7) . . ?
O35 C57 O34 127.3(6) . . ?
O35 C57 C58 116.8(6) . . ?
O34 C57 C58 115.9(6) . . ?
C60 C58 C59 119.4(6) . . ?
C60 C58 C57 121.1(6) . . ?
C59 C58 C57 119.4(6) . . ?
C59 C59 C58 120.2(4) 4_575 . ?
C58 C60 C60 120.3(4) . 4_575 ?
O52 P4 O51 111.75(17) . . ?
O52 P4 O51 111.75(17) . 4_575 ?
O51 P4 O51 110.9(3) . 4_575 ?
O52 P4 C82 107.4(4) . . ?
O51 P4 C82 107.7(7) . . ?
O51 P4 C82 107.1(9) 4_575 . ?
C83 C82 C87 118.4(9) . . ?
C83 C82 P4 121.9(7) . . ?
C87 C82 P4 118.0(8) . . ?
C82 C83 C84 121.3(11) . . ?
C85 C84 C83 119.8(12) . . ?
C86 C85 C84 118.7(12) . . ?
C87 C86 C85 121.3(12) . . ?
C86 C87 C82 119.8(10) . . ?
O65 P5 O66 111.89(18) . . ?
O65 P5 O66 111.89(18) . 4_575 ?
O66 P5 O66 110.8(3) . 4_575 ?
O65 P5 C88 108.5(2) . . ?
O66 P5 C88 106.71(16) . . ?
O66 P5 C88 106.71(16) 4_575 . ?
C89 C88 C89 112.8(8) 4_575 . ?
C89 C88 P5 123.6(4) 4_575 . ?
C89 C88 P5 123.6(4) . . ?
C88 C89 C90 124.1(9) . . ?
C91 C90 C89 121.5(11) . . ?
C90 C91 C90 115.8(13) 4_575 . ?
O79 P6 O81 111.43(19) . . ?
O79 P6 O80 111.49(19) . . ?
O81 P6 O80 111.02(19) . . ?
O79 P6 C92 107.33(19) . . ?
O81 P6 C92 108.3(2) . . ?
O80 P6 C92 107.03(19) . . ?
C93 C92 C97 120.0 . . ?
C93 C92 P6 120.0(2) . . ?
C97 C92 P6 120.0(2) . . ?
C94 C93 C92 120.0 . . ?
C95 C94 C93 120.0 . . ?
C94 C95 C96 120.0 . . ?
C95 C96 C97 120.0 . . ?
C96 C97 C92 120.0 . . ?
O101 C98 O100 126.1(5) . . ?
O101 C98 C99 117.7(5) . . ?
O100 C98 C99 116.2(6) . . ?
C100 C99 C104 120.4(6) . . ?
C100 C99 C98 119.2(6) . . ?
C104 C99 C98 120.4(5) . . ?
C99 C100 C101 119.2(6) . . ?
C102 C101 C100 121.2(6) . . ?
C103 C102 C101 117.9(6) . . ?
C103 C102 C123 121.0(6) . . ?
C101 C102 C123 121.0(6) . . ?
C104 C103 C102 120.9(6) . . ?
C103 C104 C99 120.3(6) . . ?
O95 C105 O94 127.2(5) . . ?
O95 C105 C106 117.1(5) . . ?
O94 C105 C106 115.5(5) . . ?
C111 C106 C107 119.8(5) . . ?
C111 C106 C105 119.9(5) . . ?
C107 C106 C105 120.2(5) . . ?
C106 C107 C108 119.8(6) . . ?
C109 C108 C107 120.2(5) . . ?
C108 C109 C110 118.9(5) . . ?
C108 C109 C112 120.8(5) . . ?
C110 C109 C112 120.2(6) . . ?
C111 C110 C109 121.7(6) . . ?
C110 C111 C106 119.6(6) . . ?
O63 C112 O62 126.3(5) . . ?
O63 C112 C109 116.3(5) . . ?
O62 C112 C109 117.3(6) . . ?
O78 C113 O78 127.4(8) 4_575 . ?
O78 C113 C114 116.3(4) 4_575 . ?
O78 C113 C114 116.3(4) . . ?
C115 C114 C115 117.7(9) . 4_575 ?
C115 C114 C113 121.2(5) . . ?
C115 C114 C113 121.1(4) 4_575 . ?
C116 C115 C114 121.3(7) . . ?
C115 C116 C117 120.4(7) . . ?
C116 C117 C116 118.8(9) . 4_575 ?
C116 C117 C118 120.6(4) . . ?
C116 C117 C118 120.6(4) 4_575 . ?
O64 C118 O64 126.1(8) 4_575 . ?
O64 C118 C117 116.9(4) 4_575 . ?
O64 C118 C117 116.9(4) . . ?
O88 C119 O87 126.7(5) . . ?
O88 C119 C120 116.7(5) . . ?
O87 C119 C120 116.5(5) . . ?
C121 C120 C122 119.1(5) . . ?
C121 C120 C119 119.8(5) . . ?
C122 C120 C119 121.1(5) . . ?
C120 C121 C121 120.8(3) . 4_575 ?
C122 C122 C120 120.1(3) 4_575 . ?
O71 C123 O72 126.5(5) . . ?
O71 C123 C102 116.2(6) . . ?
O72 C123 C102 117.3(6) . . ?
O21 C124 O20 126.2(6) . . ?
O21 C124 C54 118.4(7) . . ?
O20 C124 C54 115.4(7) . . ?
P1 O1 V1 131.1(3) . . ?
P1 O1 V2 130.3(3) . . ?
V1 O1 V2 95.69(18) . . ?
P1 O2 V3 130.94(14) . 4_575 ?
P1 O2 V3 130.94(14) . . ?
V3 O2 V3 95.6(2) 4_575 . ?
C1 O3 V1 128.92(18) . 4_575 ?
C1 O3 V1 128.92(18) . . ?
V1 O3 V1 101.2(3) 4_575 . ?
C2 O4 V1 124.2(3) . . ?
C2 O4 V1 124.2(3) . 4_575 ?
V1 O4 V1 102.2(3) . 4_575 ?
C3 O6 V2 123.9(6) . . ?
C3 O6 V1 123.4(6) . . ?
V2 O6 V1 111.9(2) . . ?
C32 O7 V1 131.4(5) . . ?
C32 O8 V2 132.6(5) . . ?
C4 O10 V2 125.9(7) . . ?
C4 O10 V3 131.1(7) . . ?
V2 O10 V3 103.0(2) . . ?
C6 O11 V2 126.9(5) . . ?
C6 O11 V3 126.9(5) . . ?
V2 O11 V3 103.1(2) . . ?
C5 O13 V3 124.20(16) . . ?
C5 O13 V3 124.21(16) . 4_575 ?
V3 O13 V3 111.1(3) . 4_575 ?
C26 O14 V3 131.4(7) . . ?
P2 O15 V6 130.53(16) . 4_575 ?
P2 O15 V6 130.53(16) . . ?
V6 O15 V6 95.9(2) 4_575 . ?
P2 O16 V4 130.7(3) . . ?
P2 O16 V5 130.7(3) . . ?
V4 O16 V5 95.70(17) . . ?
C11 O17 V4 128.55(18) . 4_575 ?
C11 O17 V4 128.55(17) . . ?
V4 O17 V4 101.7(3) 4_575 . ?
C7 O18 V4 122.2(3) . 4_575 ?
C7 O18 V4 122.2(3) . . ?
V4 O18 V4 101.7(2) 4_575 . ?
C124 O20 V4 131.7(5) . . ?
C124 O21 V5 132.4(5) . . ?
C8 O22 V5 123.2(6) . . ?
C8 O22 V4 121.2(6) . . ?
V5 O22 V4 111.9(2) . . ?
C9 O24 V5 126.2(6) . . ?
C9 O24 V6 130.4(5) . . ?
V5 O24 V6 102.7(2) . . ?
C12 O25 V6 129.1(6) . . ?
C12 O25 V5 125.6(6) . . ?
V6 O25 V5 102.7(2) . . ?
C10 O27 V6 124.26(14) . 4_575 ?
C10 O27 V6 124.25(14) . . ?
V6 O27 V6 111.2(3) 4_575 . ?
C31 O28 V6 133.2(6) . . ?
P3 O29 V7 131.0(2) . . ?
P3 O29 V12 130.9(2) . . ?
V7 O29 V12 95.15(14) . . ?
P3 O30 V11 131.2(2) . . ?
P3 O30 V10 130.9(2) . . ?
V11 O30 V10 95.67(15) . . ?
P3 O31 V9 130.2(2) . . ?
P3 O31 V8 130.5(2) . . ?
V9 O31 V8 95.85(14) . . ?
C15 O33 V12 123.3(5) . . ?
C15 O33 V7 124.6(4) . . ?
V12 O33 V7 111.57(19) . . ?
C57 O34 V12 131.7(4) . . ?
C57 O35 V7 131.0(4) . . ?
C20 O37 V8 129.0(4) . . ?
C20 O37 V7 128.1(4) . . ?
V8 O37 V7 102.76(18) . . ?
C16 O38 V8 123.2(4) . . ?
C16 O38 V7 124.6(4) . . ?
V8 O38 V7 103.28(18) . . ?
C17 O40 V9 123.5(4) . . ?
C17 O40 V8 123.1(4) . . ?
V9 O40 V8 111.40(18) . . ?
C18 O42 V9 124.0(4) . . ?
C18 O42 V10 127.3(4) . . ?
V9 O42 V10 102.07(18) . . ?
C21 O43 V9 127.9(5) . . ?
C21 O43 V10 125.3(5) . . ?
V9 O43 V10 102.14(18) . . ?
C13 O45 V10 124.7(5) . . ?
C13 O45 V11 121.9(5) . . ?
V10 O45 V11 110.87(19) . . ?
C50 O47 V10 131.5(4) . . ?
C50 O48 V11 132.1(4) . . ?
C14 O49 V12 125.4(4) . . ?
C14 O49 V11 125.8(4) . . ?
V12 O49 V11 101.99(17) . . ?
C19 O50 V12 127.2(5) . . ?
C19 O50 V11 126.7(4) . . ?
V12 O50 V11 102.26(17) . . ?
P4 O51 V15 131.0(2) . . ?
P4 O51 V14 130.2(2) . . ?
V15 O51 V14 96.19(13) . . ?
P4 O52 V13 130.71(12) . . ?
P4 O52 V13 130.71(12) . 4_575 ?
V13 O52 V13 95.06(18) . 4_575 ?
C61 O53 V13 122.60(18) . . ?
C61 O53 V13 122.60(19) . 4_575 ?
V13 O53 V13 111.3(2) . 4_575 ?
C62 O55 V14 125.7(5) . . ?
C62 O55 V13 128.9(5) . . ?
V14 O55 V13 102.45(17) . . ?
C65 O56 V13 128.0(5) . . ?
C65 O56 V14 126.9(4) . . ?
V13 O56 V14 102.00(17) . . ?
C63 O58 V15 118.6(5) . . ?
C63 O58 V14 119.5(5) . . ?
V15 O58 V14 110.18(17) . . ?
C64 O60 V15 124.8(3) . 4_575 ?
C64 O60 V15 124.8(3) . . ?
V15 O60 V15 101.6(2) 4_575 . ?
C66 O61 V15 125.5(2) . . ?
C66 O61 V15 125.5(2) . 4_575 ?
V15 O61 V15 101.3(2) . 4_575 ?
C112 O62 V14 130.6(4) . . ?
C112 O63 V15 132.3(4) . . ?
C118 O64 V13 131.2(4) . 4_575 ?
P5 O65 V18 130.50(13) . 4_575 ?
P5 O65 V18 130.49(13) . . ?
V18 O65 V18 96.1(2) 4_575 . ?
P5 O66 V16 131.0(2) . . ?
P5 O66 V17 130.0(2) . . ?
V16 O66 V17 95.80(13) . . ?
C72 O67 V16 129.16(13) . 4_575 ?
C72 O67 V16 129.16(13) . . ?
V16 O67 V16 101.5(2) 4_575 . ?
C71 O68 V16 124.4(3) . . ?
C71 O68 V16 124.4(3) . 4_575 ?
V16 O68 V16 101.5(2) . 4_575 ?
C70 O70 V16 121.7(5) . . ?
C70 O70 V17 124.0(4) . . ?
V16 O70 V17 111.52(18) . . ?
C123 O71 V16 131.8(4) . . ?
C123 O72 V17 131.2(4) . . ?
C68 O74 V17 126.5(7) . . ?
C68 O74 V18 129.4(7) . . ?
V17 O74 V18 102.11(17) . . ?
C69 O75 V18 125.2(4) . . ?
C69 O75 V17 126.0(4) . . ?
V18 O75 V17 101.81(17) . . ?
C67 O77 V18 121.4(3) . 4_575 ?
C67 O77 V18 121.4(3) . . ?
V18 O77 V18 111.0(3) 4_575 . ?
C113 O78 V18 131.0(5) . . ?
P6 O79 V24 130.6(2) . . ?
P6 O79 V19 130.4(2) . . ?
V24 O79 V19 95.65(13) . . ?
P6 O80 V23 130.90(19) . . ?
P6 O80 V22 130.4(2) . . ?
V23 O80 V22 95.91(13) . . ?
P6 O81 V21 131.0(2) . . ?
P6 O81 V20 130.73(19) . . ?
V21 O81 V20 96.05(12) . . ?
C74 O83 V24 123.9(4) . . ?
C74 O83 V23 124.8(4) . . ?
V24 O83 V23 102.77(16) . . ?
C80 O84 V24 128.5(4) . . ?
C80 O84 V23 129.1(4) . . ?
V24 O84 V23 102.26(16) . . ?
C75 O86 V22 121.6(5) . . ?
C75 O86 V23 125.0(5) . . ?
V22 O86 V23 111.77(17) . . ?
C119 O87 V23 130.9(4) . . ?
C119 O88 V22 132.5(4) . . ?
C76 O90 V21 125.0(3) . . ?
C76 O90 V22 126.2(3) . . ?
V21 O90 V22 101.89(14) . . ?
C79 O91 V22 126.9(4) . . ?
C79 O91 V21 125.1(4) . . ?
V22 O91 V21 102.02(15) . . ?
C81 O93 V20 122.8(4) . . ?
C81 O93 V21 121.2(4) . . ?
V20 O93 V21 110.76(15) . . ?
C105 O94 V21 131.2(4) . . ?
C105 O95 V20 131.0(4) . . ?
C77 O97 V19 122.7(4) . . ?
C77 O97 V20 124.3(4) . . ?
V19 O97 V20 101.45(15) . . ?
C78 O98 V19 125.5(4) . . ?
C78 O98 V20 124.6(4) . . ?
V19 O98 V20 101.65(15) . . ?
C98 O100 V19 131.7(4) . . ?
C98 O101 V24 131.4(4) . . ?
C73 O102 V24 124.0(4) . . ?
C73 O102 V19 122.5(4) . . ?
V24 O102 V19 111.20(16) . . ?
C39 O103 V9 132.2(4) . 4_575 ?
C39 O104 V8 131.6(4) . 4_575 ?
O5 V1 O4 99.8(3) . . ?
O5 V1 O3 103.6(3) . . ?
O4 V1 O3 78.3(2) . . ?
O5 V1 O6 98.4(3) . . ?
O4 V1 O6 95.7(2) . . ?
O3 V1 O6 157.9(3) . . ?
O5 V1 O7 95.4(3) . . ?
O4 V1 O7 162.2(2) . . ?
O3 V1 O7 89.3(2) . . ?
O6 V1 O7 91.2(2) . . ?
O5 V1 O1 171.1(3) . . ?
O4 V1 O1 84.4(2) . . ?
O3 V1 O1 84.9(2) . . ?
O6 V1 O1 73.28(19) . . ?
O7 V1 O1 81.90(19) . . ?
O5 V1 V1 105.6(2) . 4_575 ?
O4 V1 V1 38.88(14) . 4_575 ?
O3 V1 V1 39.39(15) . 4_575 ?
O6 V1 V1 130.90(15) . 4_575 ?
O7 V1 V1 127.38(16) . 4_575 ?
O1 V1 V1 82.59(13) . 4_575 ?
O9 V2 O11 102.5(3) . . ?
O9 V2 O10 99.2(3) . . ?
O11 V2 O10 77.0(2) . . ?
O9 V2 O6 98.2(3) . . ?
O11 V2 O6 159.0(2) . . ?
O10 V2 O6 96.3(2) . . ?
O9 V2 O8 95.5(3) . . ?
O11 V2 O8 90.5(2) . . ?
O10 V2 O8 162.4(2) . . ?
O6 V2 O8 91.1(2) . . ?
O9 V2 O1 170.9(3) . . ?
O11 V2 O1 86.09(19) . . ?
O10 V2 O1 85.6(2) . . ?
O6 V2 O1 73.44(19) . . ?
O8 V2 O1 81.23(19) . . ?
O9 V2 V3 105.7(2) . . ?
O11 V2 V3 38.53(15) . . ?
O10 V2 V3 38.55(16) . . ?
O6 V2 V3 130.95(16) . . ?
O8 V2 V3 127.38(16) . . ?
O1 V2 V3 82.92(12) . . ?
O12 V3 O11 103.1(3) . . ?
O12 V3 O10 100.7(3) . . ?
O11 V3 O10 76.8(2) . . ?
O12 V3 O13 97.9(3) . . ?
O11 V3 O13 158.8(2) . . ?
O10 V3 O13 96.2(3) . . ?
O12 V3 O14 94.5(3) . . ?
O11 V3 O14 89.9(2) . . ?
O10 V3 O14 161.6(2) . . ?
O13 V3 O14 91.9(3) . . ?
O12 V3 O2 170.4(3) . . ?
O11 V3 O2 85.74(19) . . ?
O10 V3 O2 85.1(2) . . ?
O13 V3 O2 73.6(2) . . ?
O14 V3 O2 81.4(2) . . ?
O12 V3 V2 107.0(2) . . ?
O11 V3 V2 38.38(15) . . ?
O10 V3 V2 38.45(16) . . ?
O13 V3 V2 130.7(2) . . ?
O14 V3 V2 126.62(16) . . ?
O2 V3 V2 82.36(13) . . ?
O19 V4 O18 99.4(3) . . ?
O19 V4 O17 101.6(3) . . ?
O18 V4 O17 78.29(18) . . ?
O19 V4 O22 99.4(2) . . ?
O18 V4 O22 95.8(2) . . ?
O17 V4 O22 158.9(3) . . ?
O19 V4 O20 96.2(2) . . ?
O18 V4 O20 162.0(2) . . ?
O17 V4 O20 89.89(19) . . ?
O22 V4 O20 90.4(2) . . ?
O19 V4 O16 172.3(2) . . ?
O18 V4 O16 84.5(2) . . ?
O17 V4 O16 85.6(2) . . ?
O22 V4 O16 73.57(18) . . ?
O20 V4 O16 81.06(18) . . ?
O19 V4 V4 104.5(2) . 4_575 ?
O18 V4 V4 39.15(12) . 4_575 ?
O17 V4 V4 39.16(13) . 4_575 ?
O22 V4 V4 131.34(14) . 4_575 ?
O20 V4 V4 127.47(14) . 4_575 ?
O16 V4 V4 82.77(12) . 4_575 ?
O23 V5 O24 100.4(2) . . ?
O23 V5 O25 103.7(3) . . ?
O24 V5 O25 77.2(2) . . ?
O23 V5 O22 98.3(3) . . ?
O24 V5 O22 95.2(2) . . ?
O25 V5 O22 157.7(2) . . ?
O23 V5 O21 95.1(2) . . ?
O24 V5 O21 161.9(2) . . ?
O25 V5 O21 90.1(2) . . ?
O22 V5 O21 91.8(2) . . ?
O23 V5 O16 170.3(3) . . ?
O24 V5 O16 85.15(18) . . ?
O25 V5 O16 85.26(18) . . ?
O22 V5 O16 73.08(18) . . ?
O21 V5 O16 80.92(17) . . ?
O23 V5 V6 107.1(2) . . ?
O24 V5 V6 38.67(15) . . ?
O25 V5 V6 38.58(13) . . ?
O22 V5 V6 129.72(15) . . ?
O21 V5 V6 126.99(16) . . ?
O16 V5 V6 82.18(12) . . ?
O26 V6 O25 103.4(2) . . ?
O26 V6 O24 100.0(3) . . ?
O25 V6 O24 77.2(2) . . ?
O26 V6 O27 97.4(2) . . ?
O25 V6 O27 159.0(2) . . ?
O24 V6 O27 96.8(3) . . ?
O26 V6 O28 94.7(3) . . ?
O25 V6 O28 90.0(2) . . ?
O24 V6 O28 162.31(19) . . ?
O27 V6 O28 90.8(3) . . ?
O26 V6 O15 169.8(2) . . ?
O25 V6 O15 85.81(17) . . ?
O24 V6 O15 86.3(2) . . ?
O27 V6 O15 73.67(18) . . ?
O28 V6 O15 80.6(2) . . ?
O26 V6 V5 106.7(2) . . ?
O25 V6 V5 38.68(15) . . ?
O24 V6 V5 38.62(13) . . ?
O27 V6 V5 131.5(2) . . ?
O28 V6 V5 127.10(15) . . ?
O15 V6 V5 83.24(14) . . ?
O36 V7 O38 100.4(2) . . ?
O36 V7 O37 103.7(2) . . ?
O38 V7 O37 76.70(16) . . ?
O36 V7 O33 97.4(2) . . ?
O38 V7 O33 95.68(18) . . ?
O37 V7 O33 158.49(17) . . ?
O36 V7 O35 94.5(2) . . ?
O38 V7 O35 162.17(18) . . ?
O37 V7 O35 90.39(17) . . ?
O33 V7 O35 91.97(18) . . ?
O36 V7 O29 169.8(2) . . ?
O38 V7 O29 85.38(15) . . ?
O37 V7 O29 85.74(16) . . ?
O33 V7 O29 73.50(15) . . ?
O35 V7 O29 81.38(16) . . ?
O36 V7 V8 107.36(19) . . ?
O38 V7 V8 38.24(12) . . ?
O37 V7 V8 38.54(11) . . ?
O33 V7 V8 129.99(12) . . ?
O35 V7 V8 127.29(14) . . ?
O29 V7 V8 82.43(10) . . ?
O39 V8 O38 100.4(2) . . ?
O39 V8 O37 103.3(2) . . ?
O38 V8 O37 77.09(17) . . ?
O39 V8 O40 97.8(2) . . ?
O38 V8 O40 94.64(18) . . ?
O37 V8 O40 158.42(17) . . ?
O39 V8 O104 94.6(2) . 4_575 ?
O38 V8 O104 162.70(16) . 4_575 ?
O37 V8 O104 91.14(17) . 4_575 ?
O40 V8 O104 91.84(18) . 4_575 ?
O39 V8 O31 169.9(2) . . ?
O38 V8 O31 85.46(15) . . ?
O37 V8 O31 86.02(15) . . ?
O40 V8 O31 73.35(15) . . ?
O104 V8 O31 81.05(15) 4_575 . ?
O39 V8 V7 107.09(17) . . ?
O38 V8 V7 38.48(11) . . ?
O37 V8 V7 38.69(12) . . ?
O40 V8 V7 129.28(14) . . ?
O104 V8 V7 128.08(12) 4_575 . ?
O31 V8 V7 82.64(10) . . ?
O41 V9 O42 99.1(2) . . ?
O41 V9 O43 102.6(2) . . ?
O42 V9 O43 78.06(17) . . ?
O41 V9 O40 98.5(2) . . ?
O42 V9 O40 95.53(19) . . ?
O43 V9 O40 158.66(17) . . ?
O41 V9 O103 95.1(2) . 4_575 ?
O42 V9 O103 163.11(17) . 4_575 ?
O43 V9 O103 90.04(18) . 4_575 ?
O40 V9 O103 91.29(19) . 4_575 ?
O41 V9 O31 171.2(2) . . ?
O42 V9 O31 85.62(16) . . ?
O43 V9 O31 85.61(15) . . ?
O40 V9 O31 73.54(15) . . ?
O103 V9 O31 81.51(16) 4_575 . ?
O41 V9 V10 105.19(19) . . ?
O42 V9 V10 39.15(12) . . ?
O43 V9 V10 38.94(13) . . ?
O40 V9 V10 130.94(14) . . ?
O103 V9 V10 127.61(13) 4_575 . ?
O31 V9 V10 83.14(10) . . ?
O44 V10 O43 102.3(2) . . ?
O44 V10 O42 100.9(2) . . ?
O43 V10 O42 77.68(17) . . ?
O44 V10 O45 98.7(2) . . ?
O43 V10 O45 158.93(17) . . ?
O42 V10 O45 96.08(18) . . ?
O44 V10 O47 94.3(2) . . ?
O43 V10 O47 89.55(18) . . ?
O42 V10 O47 161.90(18) . . ?
O45 V10 O47 91.32(19) . . ?
O44 V10 O30 171.2(2) . . ?
O43 V10 O30 85.68(16) . . ?
O42 V10 O30 84.42(15) . . ?
O45 V10 O30 73.62(15) . . ?
O47 V10 O30 81.85(16) . . ?
O44 V10 V9 106.1(2) . . ?
O43 V10 V9 38.93(11) . . ?
O42 V10 V9 38.78(13) . . ?
O45 V10 V9 131.20(13) . . ?
O47 V10 V9 126.96(14) . . ?
O30 V10 V9 82.44(11) . . ?
O46 V11 O50 101.9(2) . . ?
O46 V11 O49 101.4(2) . . ?
O50 V11 O49 77.78(16) . . ?
O46 V11 O45 98.5(2) . . ?
O50 V11 O45 159.27(18) . . ?
O49 V11 O45 94.59(17) . . ?
O46 V11 O48 94.2(2) . . ?
O50 V11 O48 90.24(18) . . ?
O49 V11 O48 161.97(18) . . ?
O45 V11 O48 92.03(18) . . ?
O46 V11 O30 170.7(2) . . ?
O50 V11 O30 86.25(16) . . ?
O49 V11 O30 84.56(16) . . ?
O45 V11 O30 73.76(16) . . ?
O48 V11 O30 81.22(16) . . ?
O46 V11 V12 106.43(18) . . ?
O50 V11 V12 38.83(11) . . ?
O49 V11 V12 38.99(11) . . ?
O45 V11 V12 130.17(13) . . ?
O48 V11 V12 127.34(14) . . ?
O30 V11 V12 82.71(10) . . ?
O32 V12 O50 104.0(2) . . ?
O32 V12 O49 100.6(2) . . ?
O50 V12 O49 77.89(16) . . ?
O32 V12 O33 97.8(2) . . ?
O50 V12 O33 158.04(18) . . ?
O49 V12 O33 95.51(17) . . ?
O32 V12 O34 94.6(2) . . ?
O50 V12 O34 88.91(17) . . ?
O49 V12 O34 161.85(18) . . ?
O33 V12 O34 92.16(18) . . ?
O32 V12 O29 170.0(2) . . ?
O50 V12 O29 85.17(16) . . ?
O49 V12 O29 85.18(15) . . ?
O33 V12 O29 73.33(15) . . ?
O34 V12 O29 81.29(15) . . ?
O32 V12 V11 107.24(17) . . ?
O50 V12 V11 38.92(11) . . ?
O49 V12 V11 39.01(11) . . ?
O33 V12 V11 130.51(12) . . ?
O34 V12 V11 126.34(14) . . ?
O29 V12 V11 82.40(10) . . ?
O54 V13 O55 100.1(2) . . ?
O54 V13 O56 103.5(2) . . ?
O55 V13 O56 77.77(15) . . ?
O54 V13 O53 99.0(2) . . ?
O55 V13 O53 95.2(2) . . ?
O56 V13 O53 157.31(17) . . ?
O54 V13 O64 95.2(2) . 4_575 ?
O55 V13 O64 161.74(16) . 4_575 ?
O56 V13 O64 88.97(17) . 4_575 ?
O53 V13 O64 92.3(2) . 4_575 ?
O54 V13 O52 171.7(2) . . ?
O55 V13 O52 84.48(16) . . ?
O56 V13 O52 84.19(14) . . ?
O53 V13 O52 73.60(16) . . ?
O64 V13 O52 81.72(17) 4_575 . ?
O54 V13 V14 105.49(19) . . ?
O55 V13 V14 38.71(10) . . ?
O56 V13 V14 39.06(12) . . ?
O53 V13 V14 130.32(17) . . ?
O64 V13 V14 126.84(12) 4_575 . ?
O52 V13 V14 82.40(10) . . ?
O57 V14 O55 99.90(19) . . ?
O57 V14 O56 101.9(2) . . ?
O55 V14 O56 77.78(16) . . ?
O57 V14 O58 98.2(2) . . ?
O55 V14 O58 95.27(16) . . ?
O56 V14 O58 159.56(15) . . ?
O57 V14 O62 95.53(19) . . ?
O55 V14 O62 162.47(16) . . ?
O56 V14 O62 90.99(17) . . ?
O58 V14 O62 90.68(17) . . ?
O57 V14 O51 171.9(2) . . ?
O55 V14 O51 83.91(14) . . ?
O56 V14 O51 85.84(14) . . ?
O58 V14 O51 74.24(14) . . ?
O62 V14 O51 81.86(14) . . ?
O57 V14 V13 104.36(17) . . ?
O55 V14 V13 38.84(12) . . ?
O56 V14 V13 38.94(11) . . ?
O58 V14 V13 131.19(11) . . ?
O62 V14 V13 128.53(13) . . ?
O51 V14 V13 83.09(9) . . ?
O59 V15 O60 99.4(2) . . ?
O59 V15 O61 101.9(2) . . ?
O60 V15 O61 78.55(17) . . ?
O59 V15 O58 98.4(2) . . ?
O60 V15 O58 97.44(17) . . ?
O61 V15 O58 159.7(2) . . ?
O59 V15 O63 95.8(2) . . ?
O60 V15 O63 161.97(18) . . ?
O61 V15 O63 88.93(17) . . ?
O58 V15 O63 89.82(16) . . ?
O59 V15 O51 172.5(2) . . ?
O60 V15 O51 84.28(19) . . ?
O61 V15 O51 85.21(18) . . ?
O58 V15 O51 74.59(14) . . ?
O63 V15 O51 81.77(15) . . ?
O59 V15 V15 104.28(18) . 4_575 ?
O60 V15 V15 39.19(12) . 4_575 ?
O61 V15 V15 39.37(12) . 4_575 ?
O58 V15 V15 133.29(11) . 4_575 ?
O63 V15 V15 126.97(11) . 4_575 ?
O51 V15 V15 82.74(9) . 4_575 ?
O69 V16 O68 99.4(2) . . ?
O69 V16 O67 102.6(2) . . ?
O68 V16 O67 78.42(17) . . ?
O69 V16 O70 98.2(2) . . ?
O68 V16 O70 94.60(18) . . ?
O67 V16 O70 158.8(2) . . ?
O69 V16 O71 95.3(2) . . ?
O68 V16 O71 163.11(19) . . ?
O67 V16 O71 90.38(17) . . ?
O70 V16 O71 91.40(17) . . ?
O69 V16 O66 170.96(19) . . ?
O68 V16 O66 85.2(2) . . ?
O67 V16 O66 85.88(19) . . ?
O70 V16 O66 73.55(15) . . ?
O71 V16 O66 81.37(15) . . ?
O69 V16 V16 105.68(16) . 4_575 ?
O68 V16 V16 39.23(12) . 4_575 ?
O67 V16 V16 39.23(12) . 4_575 ?
O70 V16 V16 130.15(12) . 4_575 ?
O71 V16 V16 128.04(12) . 4_575 ?
O66 V16 V16 82.83(9) . 4_575 ?
O73 V17 O74 100.3(2) . . ?
O73 V17 O75 102.6(2) . . ?
O74 V17 O75 77.96(17) . . ?
O73 V17 O70 98.9(2) . . ?
O74 V17 O70 95.44(18) . . ?
O75 V17 O70 158.30(15) . . ?
O73 V17 O72 94.2(2) . . ?
O74 V17 O72 162.83(16) . . ?
O75 V17 O72 89.93(17) . . ?
O70 V17 O72 91.41(18) . . ?
O73 V17 O66 171.1(2) . . ?
O74 V17 O66 85.00(15) . . ?
O75 V17 O66 85.46(14) . . ?
O70 V17 O66 73.30(14) . . ?
O72 V17 O66 81.92(14) . . ?
O73 V17 V18 105.54(19) . . ?
O74 V17 V18 39.09(12) . . ?
O75 V17 V18 38.88(11) . . ?
O70 V17 V18 130.91(12) . . ?
O72 V17 V18 127.55(13) . . ?
O66 V17 V18 83.08(10) . . ?
O76 V18 O75 102.6(2) . . ?
O76 V18 O74 99.4(2) . . ?
O75 V18 O74 78.09(17) . . ?
O76 V18 O77 98.0(2) . . ?
O75 V18 O77 159.17(18) . . ?
O74 V18 O77 95.7(2) . . ?
O76 V18 O78 95.5(2) . . ?
O75 V18 O78 90.34(17) . . ?
O74 V18 O78 162.77(17) . . ?
O77 V18 O78 90.6(2) . . ?
O76 V18 O65 171.3(2) . . ?
O75 V18 O65 85.69(15) . . ?
O74 V18 O65 84.50(18) . . ?
O77 V18 O65 73.85(17) . . ?
O78 V18 O65 81.92(18) . . ?
O76 V18 V17 105.02(19) . . ?
O75 V18 V17 39.30(12) . . ?
O74 V18 V17 38.81(11) . . ?
O77 V18 V17 131.18(18) . . ?
O78 V18 V17 128.23(13) . . ?
O65 V18 V17 82.89(12) . . ?
O99 V19 O98 101.9(2) . . ?
O99 V19 O97 99.69(19) . . ?
O98 V19 O97 78.70(14) . . ?
O99 V19 O102 99.1(2) . . ?
O98 V19 O102 158.87(15) . . ?
O97 V19 O102 95.31(16) . . ?
O99 V19 O100 95.68(19) . . ?
O98 V19 O100 88.63(16) . . ?
O97 V19 O100 161.78(15) . . ?
O102 V19 O100 91.85(17) . . ?
O99 V19 O79 171.6(2) . . ?
O98 V19 O79 85.82(14) . . ?
O97 V19 O79 84.89(13) . . ?
O102 V19 O79 73.41(13) . . ?
O100 V19 O79 81.13(14) . . ?
O99 V19 V20 104.99(17) . . ?
O98 V19 V20 39.34(10) . . ?
O97 V19 V20 39.37(10) . . ?
O102 V19 V20 131.08(12) . . ?
O100 V19 V20 126.49(12) . . ?
O79 V19 V20 83.02(9) . . ?
O96 V20 O97 99.64(19) . . ?
O96 V20 O98 101.72(19) . . ?
O97 V20 O98 78.16(15) . . ?
O96 V20 O93 98.50(18) . . ?
O97 V20 O93 95.93(15) . . ?
O98 V20 O93 159.61(15) . . ?
O96 V20 O95 95.95(19) . . ?
O97 V20 O95 161.86(15) . . ?
O98 V20 O95 89.68(15) . . ?
O93 V20 O95 90.84(15) . . ?
O96 V20 O81 171.73(18) . . ?
O97 V20 O81 83.88(14) . . ?
O98 V20 O81 86.30(13) . . ?
O93 V20 O81 73.61(13) . . ?
O95 V20 O81 81.92(14) . . ?
O96 V20 V19 104.77(16) . . ?
O97 V20 V19 39.18(10) . . ?
O98 V20 V19 39.00(11) . . ?
O93 V20 V19 131.73(12) . . ?
O95 V20 V19 127.11(11) . . ?
O81 V20 V19 82.71(9) . . ?
O92 V21 O90 100.86(18) . . ?
O92 V21 O91 101.57(18) . . ?
O90 V21 O91 77.95(14) . . ?
O92 V21 O93 98.29(17) . . ?
O90 V21 O93 95.05(15) . . ?
O91 V21 O93 159.85(15) . . ?
O92 V21 O94 94.95(18) . . ?
O90 V21 O94 161.77(15) . . ?
O91 V21 O94 90.10(15) . . ?
O93 V21 O94 91.57(15) . . ?
O92 V21 O81 171.07(18) . . ?
O90 V21 O81 84.65(14) . . ?
O91 V21 O81 86.39(13) . . ?
O93 V21 O81 74.07(13) . . ?
O94 V21 O81 80.87(14) . . ?
O92 V21 V22 105.78(15) . . ?
O90 V21 V22 39.12(9) . . ?
O91 V21 V22 38.86(10) . . ?
O93 V21 V22 130.88(11) . . ?
O94 V21 V22 127.20(11) . . ?
O81 V21 V22 82.94(9) . . ?
O89 V22 O91 103.58(19) . . ?
O89 V22 O90 99.90(17) . . ?
O91 V22 O90 78.06(14) . . ?
O89 V22 O86 98.30(19) . . ?
O91 V22 O86 158.01(15) . . ?
O90 V22 O86 96.26(15) . . ?
O89 V22 O88 95.24(18) . . ?
O91 V22 O88 88.93(15) . . ?
O90 V22 O88 161.96(15) . . ?
O86 V22 O88 91.17(16) . . ?
O89 V22 O80 170.47(19) . . ?
O91 V22 O80 85.31(13) . . ?
O90 V22 O80 85.16(13) . . ?
O86 V22 O80 72.99(14) . . ?
O88 V22 O80 81.33(14) . . ?
O89 V22 V21 106.47(15) . . ?
O91 V22 V21 39.12(10) . . ?
O90 V22 V21 38.98(10) . . ?
O86 V22 V21 131.14(11) . . ?
O88 V22 V21 126.57(12) . . ?
O80 V22 V21 82.56(9) . . ?
O85 V23 O83 99.96(19) . . ?
O85 V23 O84 104.3(2) . . ?
O83 V23 O84 77.22(15) . . ?
O85 V23 O86 97.3(2) . . ?
O83 V23 O86 95.39(16) . . ?
O84 V23 O86 158.05(16) . . ?
O85 V23 O87 94.93(19) . . ?
O83 V23 O87 162.69(16) . . ?
O84 V23 O87 90.63(15) . . ?
O86 V23 O87 91.39(16) . . ?
O85 V23 O80 169.8(2) . . ?
O83 V23 O80 84.81(14) . . ?
O84 V23 O80 85.47(14) . . ?
O86 V23 O80 73.19(14) . . ?
O87 V23 O80 81.94(14) . . ?
O85 V23 V24 106.88(18) . . ?
O83 V23 V24 38.53(11) . . ?
O84 V23 V24 38.73(10) . . ?
O86 V23 V24 130.09(11) . . ?
O87 V23 V24 127.89(12) . . ?
O80 V23 V24 82.45(9) . . ?
O82 V24 O83 100.4(2) . . ?
O82 V24 O84 102.7(2) . . ?
O83 V24 O84 77.67(15) . . ?
O82 V24 O102 98.3(2) . . ?
O83 V24 O102 94.08(16) . . ?
O84 V24 O102 158.52(16) . . ?
O82 V24 O101 94.5(2) . . ?
O83 V24 O101 162.82(15) . . ?
O84 V24 O101 90.92(16) . . ?
O102 V24 O101 92.04(16) . . ?
O82 V24 O79 170.72(19) . . ?
O83 V24 O79 85.10(14) . . ?
O84 V24 O79 85.73(14) . . ?
O102 V24 O79 73.72(14) . . ?
O101 V24 O79 81.23(14) . . ?
O82 V24 V23 106.22(17) . . ?
O83 V24 V23 38.70(10) . . ?
O84 V24 V23 39.01(11) . . ?
O102 V24 V23 129.27(12) . . ?
O101 V24 V23 128.33(12) . . ?
O79 V24 V23 82.77(9) . . ?
C4S N1S C2S 107.1(6) . . ?
C4S N1S C1S 112.8(7) . . ?
C2S N1S C1S 108.8(6) . . ?
C4S N1S C3S 108.6(6) . . ?
C2S N1S C3S 109.7(6) . . ?
C1S N1S C3S 109.8(7) . . ?
C7S N2S C5S 110.2(8) . . ?
C7S N2S C6S 111.1(8) . . ?
C5S N2S C6S 108.3(7) . . ?
C7S N2S C8S 109.3(8) . . ?
C5S N2S C8S 109.7(8) . . ?
C6S N2S C8S 108.1(7) . . ?
C11S N3S C10S 110.0(5) . . ?
C11S N3S C9S 109.3(5) . . ?
C10S N3S C9S 109.7(5) . . ?
C11S N3S C12S 107.9(5) . . ?
C10S N3S C12S 109.4(5) . . ?
C9S N3S C12S 110.5(5) . . ?
C16S N4S C13S 106.5(9) . . ?
C16S N4S C15S 113.1(10) . . ?
C13S N4S C15S 106.0(9) . . ?
C16S N4S C14S 118.4(12) . . ?
C13S N4S C14S 106.9(10) . . ?
C15S N4S C14S 105.2(11) . . ?

loop_
_geom_bond_atom_site_label_1
_geom_bond_atom_site_label_2
_geom_bond_distance
_geom_bond_site_symmetry_2
_geom_bond_publ_flag
C1 O3 1.371(12) . ?
C2 O4 1.410(13) . ?
C3 O6 1.400(11) . ?
C4 O10 1.345(14) . ?
C5 O13 1.420(13) . ?
C6 O11 1.422(10) . ?
C7 O18 1.438(11) . ?
C8 O22 1.458(10) . ?
C9 O24 1.377(10) . ?
C10 O27 1.436(10) . ?
C11 O17 1.364(11) . ?
C12 O25 1.379(10) . ?
C13 O45 1.410(8) . ?
C14 O49 1.418(7) . ?
C15 O33 1.412(8) . ?
C16 O38 1.429(7) . ?
C17 O40 1.423(7) . ?
C18 O42 1.416(7) . ?
C19 O50 1.391(8) . ?
C20 O37 1.407(8) . ?
C21 O43 1.375(8) . ?
P1 O2 1.519(6) . ?
P1 O1 1.523(5) . ?
P1 O1 1.523(5) 4_575 ?
P1 C22 1.776(7) . ?
C22 C23 1.315(11) 4_575 ?
C22 C23 1.315(11) . ?
C23 C24 1.441(11) . ?
C24 C25 1.314(12) . ?
C26 O14 1.266(7) 4_575 ?
C26 O14 1.266(7) . ?
C26 C27 1.506(15) . ?
C27 C28 1.397(10) . ?
C27 C28 1.397(10) 4_575 ?
C28 C29 1.353(11) . ?
C29 C30 1.406(9) . ?
C30 C31 1.501(15) . ?
C31 O28 1.254(6) 4_575 ?
C31 O28 1.254(6) . ?
C32 O7 1.260(9) . ?
C32 O8 1.281(8) . ?
C32 C33 1.501(10) . ?
C33 C38 1.360(9) . ?
C33 C34 1.388(10) . ?
C34 C35 1.400(10) . ?
C35 C36 1.398(9) . ?
C36 C37 1.398(9) . ?
C36 C39 1.478(9) . ?
C37 C38 1.348(10) . ?
C39 O103 1.265(8) . ?
C39 O104 1.270(8) . ?
P2 O15 1.519(7) . ?
P2 O16 1.525(5) 4_575 ?
P2 O16 1.526(5) . ?
P2 C40 1.765(5) . ?
C40 C41 1.312(10) . ?
C40 C41 1.312(10) 4_575 ?
C41 C42 1.458(11) . ?
C42 C43 1.298(12) . ?
P3 O29 1.519(4) . ?
P3 O31 1.525(4) . ?
P3 O30 1.527(4) . ?
P3 C44 1.789(4) . ?
C44 C45 1.3900 . ?
C44 C49 1.3900 . ?
C45 C46 1.3900 . ?
C46 C47 1.3900 . ?
C47 C48 1.3900 . ?
C48 C49 1.3900 . ?
C50 O48 1.244(7) . ?
C50 O47 1.274(8) . ?
C50 C51 1.496(9) . ?
C51 C56 1.376(9) . ?
C51 C52 1.395(9) . ?
C52 C53 1.382(9) . ?
C53 C54 1.408(10) . ?
C54 C55 1.345(10) . ?
C54 C124 1.511(9) . ?
C55 C56 1.377(9) . ?
C57 O35 1.254(7) . ?
C57 O34 1.259(7) . ?
C57 C58 1.511(8) . ?
C58 C60 1.382(9) . ?
C58 C59 1.398(9) . ?
C59 C59 1.384(13) 4_575 ?
C60 C60 1.398(13) 4_575 ?
C61 O53 1.400(11) . ?
C62 O55 1.343(10) . ?
C63 O58 1.432(8) . ?
C64 O60 1.375(13) . ?
C65 O56 1.389(8) . ?
C66 O61 1.411(10) . ?
C67 O77 1.411(12) . ?
C68 O74 1.319(14) . ?
C69 O75 1.389(7) . ?
C70 O70 1.437(7) . ?
C71 O68 1.380(12) . ?
C72 O67 1.390(10) . ?
C73 O102 1.423(7) . ?
C74 O83 1.425(7) . ?
C75 O86 1.434(8) . ?
C76 O90 1.418(6) . ?
C77 O97 1.448(7) . ?
C78 O98 1.416(7) . ?
C79 O91 1.418(7) . ?
C80 O84 1.404(7) . ?
C81 O93 1.409(7) . ?
P4 O52 1.517(5) . ?
P4 O51 1.525(3) . ?
P4 O51 1.525(3) 4_575 ?
P4 C82 1.805(7) . ?
C82 C83 1.339(11) . ?
C82 C87 1.422(13) . ?
C83 C84 1.401(12) . ?
C84 C85 1.382(14) . ?
C85 C86 1.374(14) . ?
C86 C87 1.363(14) . ?
P5 O65 1.527(6) . ?
P5 O66 1.529(4) . ?
P5 O66 1.529(4) 4_575 ?
P5 C88 1.780(6) . ?
C88 C89 1.324(9) 4_575 ?
C88 C89 1.324(9) . ?
C89 C90 1.432(9) . ?
C90 C91 1.316(10) . ?
P6 O79 1.522(4) . ?
P6 O81 1.523(3) . ?
P6 O80 1.535(4) . ?
P6 C92 1.810(3) . ?
C92 C93 1.3900 . ?
C92 C97 1.3900 . ?
C93 C94 1.3900 . ?
C94 C95 1.3900 . ?
C95 C96 1.3900 . ?
C96 C97 1.3900 . ?
C98 O101 1.261(7) . ?
C98 O100 1.276(7) . ?
C98 C99 1.521(8) . ?
C99 C100 1.364(8) . ?
C99 C104 1.378(9) . ?
C100 C101 1.391(9) . ?
C101 C102 1.388(9) . ?
C102 C103 1.387(9) . ?
C102 C123 1.499(8) . ?
C103 C104 1.368(8) . ?
C105 O95 1.258(7) . ?
C105 O94 1.262(7) . ?
C105 C106 1.523(8) . ?
C106 C111 1.383(8) . ?
C106 C107 1.395(8) . ?
C107 C108 1.403(8) . ?
C108 C109 1.377(8) . ?
C109 C110 1.392(8) . ?
C109 C112 1.494(8) . ?
C110 C111 1.376(8) . ?
C112 O63 1.267(7) . ?
C112 O62 1.271(7) . ?
C113 O78 1.261(5) 4_575 ?
C113 O78 1.261(5) . ?
C113 C114 1.525(13) . ?
C114 C115 1.371(8) . ?
C114 C115 1.371(8) 4_575 ?
C115 C116 1.360(9) . ?
C116 C117 1.368(8) . ?
C117 C118 1.536(12) . ?
C118 O64 1.272(5) 4_575 ?
C118 O64 1.272(5) . ?
C119 O88 1.232(7) . ?
C119 O87 1.270(7) . ?
C119 C120 1.495(7) . ?
C120 C121 1.381(8) . ?
C120 C122 1.411(8) . ?
C121 C121 1.397(11) 4_575 ?
C122 C122 1.396(11) 4_575 ?
C123 O71 1.266(7) . ?
C123 O72 1.266(7) . ?
C124 O21 1.233(9) . ?
C124 O20 1.279(9) . ?
O1 V1 2.230(5) . ?
O1 V2 2.233(5) . ?
O2 V3 2.236(4) 4_575 ?
O2 V3 2.236(4) . ?
O3 V1 1.994(4) 4_575 ?
O3 V1 1.994(4) . ?
O4 V1 1.980(4) . ?
O4 V1 1.980(4) 4_575 ?
O5 V1 1.601(5) . ?
O6 V2 1.991(5) . ?
O6 V1 2.003(5) . ?
O7 V1 2.055(5) . ?
O8 V2 2.034(5) . ?
O9 V2 1.609(6) . ?
O10 V2 1.969(5) . ?
O10 V3 1.974(6) . ?
O11 V2 1.967(5) . ?
O11 V3 1.974(5) . ?
O12 V3 1.601(5) . ?
O13 V3 2.010(4) . ?
O13 V3 2.010(4) 4_575 ?
O14 V3 2.050(6) . ?
O15 V6 2.233(4) 4_575 ?
O15 V6 2.234(4) . ?
O16 V4 2.216(5) . ?
O16 V5 2.254(4) . ?
O17 V4 1.988(4) 4_575 ?
O17 V4 1.988(4) . ?
O18 V4 1.987(4) 4_575 ?
O18 V4 1.987(4) . ?
O19 V4 1.600(6) . ?
O20 V4 2.052(5) . ?
O21 V5 2.034(5) . ?
O22 V5 1.991(5) . ?
O22 V4 2.009(5) . ?
O23 V5 1.607(5) . ?
O24 V5 1.976(5) . ?
O24 V6 1.978(5) . ?
O25 V6 1.974(5) . ?
O25 V5 1.979(5) . ?
O26 V6 1.599(5) . ?
O27 V6 2.010(3) 4_575 ?
O27 V6 2.010(3) . ?
O28 V6 2.037(5) . ?
O29 V7 2.238(4) . ?
O29 V12 2.253(4) . ?
O30 V11 2.226(4) . ?
O30 V10 2.232(4) . ?
O31 V9 2.233(4) . ?
O31 V8 2.239(4) . ?
O32 V12 1.598(4) . ?
O33 V12 2.000(4) . ?
O33 V7 2.009(4) . ?
O34 V12 2.042(4) . ?
O35 V7 2.059(4) . ?
O36 V7 1.591(4) . ?
O37 V8 1.982(4) . ?
O37 V7 1.988(4) . ?
O38 V8 1.973(4) . ?
O38 V7 1.983(4) . ?
O39 V8 1.601(4) . ?
O40 V9 2.007(4) . ?
O40 V8 2.010(4) . ?
O41 V9 1.604(4) . ?
O42 V9 1.975(5) . ?
O42 V10 1.991(4) . ?
O43 V9 1.982(4) . ?
O43 V10 1.982(4) . ?
O44 V10 1.601(4) . ?
O45 V10 2.006(5) . ?
O45 V11 2.006(4) . ?
O46 V11 1.605(5) . ?
O47 V10 2.053(4) . ?
O48 V11 2.049(4) . ?
O49 V12 1.985(4) . ?
O49 V11 1.986(4) . ?
O50 V12 1.980(4) . ?
O50 V11 1.984(4) . ?
O51 V15 2.213(4) . ?
O51 V14 2.222(3) . ?
O52 V13 2.241(3) . ?
O52 V13 2.241(3) 4_575 ?
O53 V13 2.001(3) . ?
O53 V13 2.001(3) 4_575 ?
O54 V13 1.590(4) . ?
O55 V14 1.973(4) . ?
O55 V13 1.979(4) . ?
O56 V13 1.979(4) . ?
O56 V14 1.985(4) . ?
O57 V14 1.606(4) . ?
O58 V15 2.009(4) . ?
O58 V14 2.017(4) . ?
O59 V15 1.613(4) . ?
O60 V15 1.981(3) 4_575 ?
O60 V15 1.981(3) . ?
O61 V15 1.986(4) . ?
O61 V15 1.986(4) 4_575 ?
O62 V14 2.052(4) . ?
O63 V15 2.041(4) . ?
O64 V13 2.050(4) 4_575 ?
O65 V18 2.225(4) 4_575 ?
O65 V18 2.225(4) . ?
O66 V16 2.222(4) . ?
O66 V17 2.233(3) . ?
O67 V16 1.983(3) 4_575 ?
O67 V16 1.983(3) . ?
O68 V16 1.983(3) . ?
O68 V16 1.983(3) 4_575 ?
O69 V16 1.607(4) . ?
O70 V16 1.999(4) . ?
O70 V17 1.999(4) . ?
O71 V16 2.045(4) . ?
O72 V17 2.047(4) . ?
O73 V17 1.592(4) . ?
O74 V17 1.972(4) . ?
O74 V18 1.984(4) . ?
O75 V18 1.973(4) . ?
O75 V17 1.991(4) . ?
O76 V18 1.602(4) . ?
O77 V18 2.007(3) 4_575 ?
O77 V18 2.007(3) . ?
O78 V18 2.063(4) . ?
O79 V24 2.229(4) . ?
O79 V19 2.238(3) . ?
O80 V23 2.222(3) . ?
O80 V22 2.235(3) . ?
O81 V21 2.212(3) . ?
O81 V20 2.234(3) . ?
O82 V24 1.601(4) . ?
O83 V24 1.980(4) . ?
O83 V23 1.987(4) . ?
O84 V24 1.984(4) . ?
O84 V23 1.997(4) . ?
O85 V23 1.604(4) . ?
O86 V22 1.997(4) . ?
O86 V23 2.001(4) . ?
O87 V23 2.057(4) . ?
O88 V22 2.057(4) . ?
O89 V22 1.594(4) . ?
O90 V21 1.981(3) . ?
O90 V22 1.987(3) . ?
O91 V22 1.976(4) . ?
O91 V21 1.987(3) . ?
O92 V21 1.602(4) . ?
O93 V20 2.008(4) . ?
O93 V21 2.010(3) . ?
O94 V21 2.046(4) . ?
O95 V20 2.046(4) . ?
O96 V20 1.597(4) . ?
O97 V19 1.979(3) . ?
O97 V20 1.987(4) . ?
O98 V19 1.973(4) . ?
O98 V20 1.988(3) . ?
O99 V19 1.598(4) . ?
O100 V19 2.039(4) . ?
O101 V24 2.049(4) . ?
O102 V24 2.003(4) . ?
O102 V19 2.009(4) . ?
O103 V9 2.061(5) 4_575 ?
O104 V8 2.067(4) 4_575 ?
V1 V1 3.083(3) 4_575 ?
V2 V3 3.0859(19) . ?
V4 V4 3.082(3) 4_575 ?
V5 V6 3.0881(19) . ?
V7 V8 3.1018(15) . ?
V9 V10 3.0838(16) . ?
V11 V12 3.0863(15) . ?
V13 V14 3.0808(14) . ?
V15 V15 3.0704(19) 4_575 ?
V16 V16 3.0723(19) 4_575 ?
V17 V18 3.0762(16) . ?
V19 V20 3.0707(14) . ?
V21 V22 3.0807(13) . ?
V23 V24 3.0993(14) . ?
N1S C4S 1.457(10) . ?
N1S C2S 1.473(9) . ?
N1S C1S 1.474(11) . ?
N1S C3S 1.512(10) . ?
N2S C7S 1.452(11) . ?
N2S C5S 1.461(11) . ?
N2S C6S 1.487(10) . ?
N2S C8S 1.528(11) . ?
N3S C11S 1.477(8) . ?
N3S C10S 1.484(8) . ?
N3S C9S 1.502(8) . ?
N3S C12S 1.504(8) . ?
N4S C16S 1.345(13) . ?
N4S C13S 1.481(12) . ?
N4S C15S 1.534(14) . ?
N4S C14S 1.542(18) . ?
